data_7710838
loop_
_publ_author_name
'Jiang, Wen'
'Zhang, Lijun'
'Zhang, Lixin'

_publ_section_title
;
 Reactivity of Mixed Methyl-Aminobenzyl Guanidinate Lutetium Complex
 towards iPrN=C=NiPr, CS2 and Ph2PH
;
_journal_name_full 'Dalton Transactions'
_journal_paper_doi 10.1039/D2DT02008D
_journal_year 2022
_chemical_formula_sum 'C102 H126 Lu2 N8 O S4'
_chemical_formula_weight 1958.28
_space_group_crystal_system monoclinic
_space_group_IT_number 14
_space_group_name_Hall '-P 2ybc'
_space_group_name_H-M_alt 'P 1 21/c 1'
_atom_sites_solution_hydrogens geom
_audit_creation_method SHELXL-2014/7
_audit_update_record
;
2022-07-26 deposited with the CCDC.	2022-07-28 downloaded from the CCDC.
;
_cell_angle_alpha 90
_cell_angle_beta 95.0260(10)
_cell_angle_gamma 90
_cell_formula_units_Z 4
_cell_length_a 22.8411(6)
_cell_length_b 16.4502(4)
_cell_length_c 30.0192(7)
_cell_measurement_reflns_used 6151
_cell_measurement_temperature 173(2)
_cell_measurement_theta_max 28.96
_cell_measurement_theta_min 3.10
_cell_volume 11236.1(5)
_computing_cell_refinement 'Bruker SAINT'
_computing_data_collection 'Bruker APEX2'
_computing_data_reduction 'Bruker SAINT'
_computing_molecular_graphics 'Bruker SHELXTL'
_computing_publication_material 'Bruker SHELXTL'
_computing_structure_refinement 'SHELXL-2014/7 (Sheldrick, 2014)'
_computing_structure_solution 'SHELXS-97 (Sheldrick 2008)'
_diffrn_ambient_temperature 173(2)
_diffrn_measured_fraction_theta_full 0.998
_diffrn_measured_fraction_theta_max 0.997
_diffrn_measurement_device_type 'Bruker APEX-II CCD'
_diffrn_measurement_method '\f and \w scans'
_diffrn_radiation_type GaK\a
_diffrn_radiation_wavelength 1.34138
_diffrn_reflns_av_R_equivalents 0.0476
_diffrn_reflns_av_unetI/netI 0.0330
_diffrn_reflns_Laue_measured_fraction_full 0.998
_diffrn_reflns_Laue_measured_fraction_max 0.997
_diffrn_reflns_limit_h_max 28
_diffrn_reflns_limit_h_min -28
_diffrn_reflns_limit_k_max 20
_diffrn_reflns_limit_k_min -20
_diffrn_reflns_limit_l_max 29
_diffrn_reflns_limit_l_min -37
_diffrn_reflns_number 135456
_diffrn_reflns_point_group_measured_fraction_full 0.998
_diffrn_reflns_point_group_measured_fraction_max 0.997
_diffrn_reflns_theta_full 53.594
_diffrn_reflns_theta_max 57.074
_diffrn_reflns_theta_min 2.950
_exptl_absorpt_coefficient_mu 2.835
_exptl_absorpt_correction_T_max 0.545
_exptl_absorpt_correction_T_min 0.380
_exptl_absorpt_correction_type multi-scan
_exptl_absorpt_process_details sadabs
_exptl_crystal_colour colourless
_exptl_crystal_density_diffrn 1.158
_exptl_crystal_description block
_exptl_crystal_F_000 4032
_exptl_crystal_size_max 0.320
_exptl_crystal_size_mid 0.230
_exptl_crystal_size_min 0.220
_refine_diff_density_max 0.879
_refine_diff_density_min -0.718
_refine_diff_density_rms 0.086
_refine_ls_extinction_coef 0.00046(3)
_refine_ls_extinction_expression Fc^*^=kFc[1+0.001xFc^2^\l^3^/sin(2\q)]^-1/4^
_refine_ls_extinction_method 'SHELXL-2014/7 (Sheldrick 2014'
_refine_ls_goodness_of_fit_ref 1.048
_refine_ls_hydrogen_treatment constr
_refine_ls_matrix_type full
_refine_ls_number_parameters 1362
_refine_ls_number_reflns 22991
_refine_ls_number_restraints 545
_refine_ls_restrained_S_all 1.052
_refine_ls_R_factor_all 0.0599
_refine_ls_R_factor_gt 0.0520
_refine_ls_shift/su_max 0.005
_refine_ls_shift/su_mean 0.000
_refine_ls_structure_factor_coef Fsqd
_refine_ls_weighting_details 'w=1/[\s^2^(Fo^2^)+(0.0798P)^2^+23.4138P] where P=(Fo^2^+2Fc^2^)/3'
_refine_ls_weighting_scheme calc
_refine_ls_wR_factor_gt 0.1564
_refine_ls_wR_factor_ref 0.1607
_reflns_Friedel_coverage 0.000
_reflns_number_gt 19468
_reflns_number_total 22991
_reflns_threshold_expression 'I > 2\s(I)'
_cod_data_source_file d2dt02008d2.cif
_cod_data_source_block platon_sq_CCDC2
_cod_original_sg_symbol_H-M 'P 21/c'
_cod_database_code 7710838
_shelx_shelxl_version_number 2014/7
_shelx_space_group_comment
; 
The symmetry employed for this shelxl refinement is uniquely defined 
by the following loop, which should always be used as a source of 
symmetry information in preference to the above space-group names. 
They are only intended as comments. 
;
_shelx_estimated_absorpt_t_min 0.464
_shelx_estimated_absorpt_t_max 0.574

loop_
_space_group_symop_operation_xyz
'x, y, z'
'-x, y+1/2, -z+1/2'
'-x, -y, -z'
'x, -y-1/2, z-1/2'

loop_
_atom_site_label
_atom_site_type_symbol
_atom_site_fract_x
_atom_site_fract_y
_atom_site_fract_z
_atom_site_U_iso_or_equiv
_atom_site_adp_type
_atom_site_occupancy
_atom_site_site_symmetry_order
_atom_site_calc_flag
_atom_site_refinement_flags_posn
_atom_site_refinement_flags_adp
_atom_site_refinement_flags_occupancy
_atom_site_disorder_assembly
_atom_site_disorder_group
Lu1 Lu 0.66515(2) 0.11825(2) 0.72664(2) 0.02136(9) Uani 1 1 d . . . . .
Lu2 Lu 0.78359(2) 0.19990(2) 0.80072(2) 0.02454(9) Uani 1 1 d . . . . .
S1 S 0.66986(5) 0.16978(7) 0.81282(4) 0.0474(2) Uani 1 1 d . . . . .
S2 S 0.64119(6) 0.00157(7) 0.78070(4) 0.0537(3) Uani 1 1 d . . . . .
S3 S 0.74091(5) 0.24846(7) 0.71595(4) 0.0550(3) Uani 1 1 d . . . . .
S4 S 0.78229(6) 0.08234(8) 0.73769(4) 0.0558(3) Uani 1 1 d . . . . .
O1 O 0.75279(15) 0.3283(2) 0.82018(14) 0.0646(9) Uani 1 1 d . . . . .
N1 N 0.57777(16) 0.1554(2) 0.68894(11) 0.0439(8) Uani 1 1 d . . . . .
N2 N 0.63534(16) 0.0633(2) 0.65987(11) 0.0438(8) Uani 1 1 d . . . . .
N3 N 0.53896(16) 0.0839(2) 0.62224(12) 0.0464(8) Uani 1 1 d . . . . .
N4 N 0.82814(17) 0.1379(2) 0.86269(12) 0.0484(9) Uani 1 1 d . . . . .
N5 N 0.87983(19) 0.2188(3) 0.82169(15) 0.0621(11) Uani 1 1 d . . . . .
N6 N 0.9281(2) 0.1703(3) 0.89109(17) 0.0723(13) Uani 1 1 d D . . . .
N7 N 0.5901(3) 0.0640(4) 0.94998(17) 0.0923(18) Uani 1 1 d . . . . .
C1 C 0.58186(19) 0.1013(2) 0.65558(13) 0.0410(9) Uani 1 1 d . . . . .
C2 C 0.5296(2) 0.2039(3) 0.69978(14) 0.0444(9) Uani 1 1 d . . . . .
C3 C 0.5267(2) 0.2854(3) 0.68417(15) 0.0503(10) Uani 1 1 d . . . . .
C4 C 0.4816(3) 0.3346(3) 0.69610(17) 0.0610(13) Uani 1 1 d . . . . .
H4 H 0.4794 0.3893 0.6859 0.073 Uiso 1 1 calc R U . . .
C5 C 0.4390(3) 0.3054(3) 0.72293(19) 0.0672(14) Uani 1 1 d . . . . .
H5 H 0.4077 0.3396 0.7301 0.081 Uiso 1 1 calc R U . . .
C6 C 0.4427(2) 0.2279(3) 0.73858(17) 0.0591(12) Uani 1 1 d . . . . .
H6 H 0.4142 0.2088 0.7573 0.071 Uiso 1 1 calc R U . . .
C7 C 0.4880(2) 0.1751(3) 0.72770(15) 0.0493(10) Uani 1 1 d . . . . .
C8 C 0.5719(3) 0.3185(3) 0.65556(17) 0.0601(13) Uani 1 1 d . . . . .
H8 H 0.5965 0.2720 0.6466 0.072 Uiso 1 1 calc R U . . .
C9 C 0.6121(3) 0.3788(5) 0.6811(2) 0.090(2) Uani 1 1 d . . . . .
H9A H 0.5894 0.4268 0.6884 0.135 Uiso 1 1 calc R U . . .
H9B H 0.6434 0.3951 0.6626 0.135 Uiso 1 1 calc R U . . .
H9C H 0.6294 0.3536 0.7087 0.135 Uiso 1 1 calc R U . . .
C10 C 0.5453(4) 0.3590(6) 0.6134(2) 0.124(4) Uani 1 1 d . . . . .
H10A H 0.5155 0.3232 0.5983 0.185 Uiso 1 1 calc R U . . .
H10B H 0.5761 0.3698 0.5934 0.185 Uiso 1 1 calc R U . . .
H10C H 0.5269 0.4104 0.6210 0.185 Uiso 1 1 calc R U . . .
C11 C 0.4896(2) 0.0903(3) 0.74784(16) 0.0523(11) Uani 1 1 d . . . . .
H11 H 0.5237 0.0608 0.7368 0.063 Uiso 1 1 calc R U . . .
C12 C 0.4993(3) 0.0946(4) 0.79839(18) 0.0657(14) Uani 1 1 d . . . . .
H12A H 0.5372 0.1207 0.8070 0.099 Uiso 1 1 calc R U . . .
H12B H 0.4994 0.0395 0.8108 0.099 Uiso 1 1 calc R U . . .
H12C H 0.4677 0.1263 0.8100 0.099 Uiso 1 1 calc R U . . .
C13 C 0.4341(3) 0.0420(4) 0.7334(2) 0.0706(15) Uani 1 1 d . . . . .
H13A H 0.4385 -0.0139 0.7445 0.106 Uiso 1 1 calc R U . . .
H13B H 0.4280 0.0414 0.7006 0.106 Uiso 1 1 calc R U . . .
H13C H 0.4002 0.0674 0.7457 0.106 Uiso 1 1 calc R U . . .
C14 C 0.5402(2) 0.0066(3) 0.59726(15) 0.0488(10) Uani 1 1 d . . . . .
H14A H 0.5809 -0.0147 0.6000 0.059 Uiso 1 1 calc R U . . .
H14B H 0.5292 0.0176 0.5652 0.059 Uiso 1 1 calc R U . . .
C15 C 0.4998(2) -0.0580(3) 0.61283(15) 0.0491(10) Uani 1 1 d . . . . .
C16 C 0.5025(2) -0.0829(3) 0.65699(17) 0.0606(12) Uani 1 1 d . . . . .
H16 H 0.5276 -0.0551 0.6789 0.073 Uiso 1 1 calc R U . . .
C17 C 0.4690(3) -0.1481(4) 0.6697(2) 0.0717(15) Uani 1 1 d . . . . .
H17 H 0.4713 -0.1648 0.7001 0.086 Uiso 1 1 calc R U . . .
C18 C 0.4324(3) -0.1887(4) 0.6378(3) 0.0795(18) Uani 1 1 d . . . . .
H18 H 0.4095 -0.2334 0.6463 0.095 Uiso 1 1 calc R U . . .
C19 C 0.4293(3) -0.1647(4) 0.5945(2) 0.0730(16) Uani 1 1 d . . . . .
H19 H 0.4045 -0.1933 0.5728 0.088 Uiso 1 1 calc R U . . .
C20 C 0.4620(2) -0.0982(3) 0.58123(18) 0.0590(12) Uani 1 1 d . . . . .
H20 H 0.4585 -0.0808 0.5509 0.071 Uiso 1 1 calc R U . . .
C21 C 0.4816(2) 0.1256(3) 0.61833(16) 0.0527(11) Uani 1 1 d . . . . .
H21A H 0.4874 0.1827 0.6281 0.063 Uiso 1 1 calc R U . . .
H21B H 0.4557 0.0993 0.6389 0.063 Uiso 1 1 calc R U . . .
C22 C 0.4512(2) 0.1250(3) 0.57204(18) 0.0627(14) Uani 1 1 d . . . . .
C23 C 0.3961(3) 0.0848(5) 0.5658(3) 0.097(2) Uani 1 1 d . . . . .
H23 H 0.3803 0.0592 0.5905 0.116 Uiso 1 1 calc R U . . .
C24 C 0.3652(4) 0.0824(6) 0.5244(4) 0.124(3) Uani 1 1 d . U . . .
H24 H 0.3287 0.0545 0.5202 0.149 Uiso 1 1 calc R U . . .
C25 C 0.3873(5) 0.1199(7) 0.4900(3) 0.122(4) Uani 1 1 d . U . . .
H25 H 0.3656 0.1178 0.4615 0.147 Uiso 1 1 calc R U . . .
C26 C 0.4396(5) 0.1613(6) 0.4938(3) 0.116(3) Uani 1 1 d . U . . .
H26 H 0.4534 0.1876 0.4685 0.139 Uiso 1 1 calc R U . . .
C27 C 0.4736(3) 0.1641(5) 0.5370(2) 0.091(2) Uani 1 1 d . . . . .
H27 H 0.5101 0.1922 0.5409 0.109 Uiso 1 1 calc R U . . .
C28 C 0.6684(2) 0.0295(3) 0.62632(14) 0.0497(10) Uani 1 1 d . . . . .
C29 C 0.6904(2) -0.0499(3) 0.63282(16) 0.0573(12) Uani 1 1 d . . . . .
C30 C 0.7305(3) -0.0793(4) 0.6045(2) 0.0756(17) Uani 1 1 d . . . . .
H30 H 0.7466 -0.1321 0.6095 0.091 Uiso 1 1 calc R U . . .
C31 C 0.7475(3) -0.0338(5) 0.5696(2) 0.0785(18) Uani 1 1 d . . . . .
H31 H 0.7748 -0.0552 0.5506 0.094 Uiso 1 1 calc R U . . .
C32 C 0.7249(3) 0.0426(4) 0.56233(19) 0.0727(16) Uani 1 1 d . . . . .
H32 H 0.7366 0.0738 0.5380 0.087 Uiso 1 1 calc R U . . .
C33 C 0.6845(2) 0.0760(3) 0.59018(16) 0.0580(12) Uani 1 1 d . . . . .
C34 C 0.6611(2) 0.1600(3) 0.57918(16) 0.0599(12) Uani 1 1 d . . . . .
H34 H 0.6301 0.1717 0.5998 0.072 Uiso 1 1 calc R U . . .
C35 C 0.6324(3) 0.1663(5) 0.5315(2) 0.0830(18) Uani 1 1 d . . . . .
H35A H 0.6624 0.1600 0.5103 0.125 Uiso 1 1 calc R U . . .
H35B H 0.6135 0.2195 0.5272 0.125 Uiso 1 1 calc R U . . .
H35C H 0.6028 0.1233 0.5263 0.125 Uiso 1 1 calc R U . . .
C36 C 0.7090(3) 0.2244(5) 0.5877(2) 0.088(2) Uani 1 1 d . . . . .
H36A H 0.7247 0.2223 0.6191 0.131 Uiso 1 1 calc R U . . .
H36B H 0.6924 0.2783 0.5809 0.131 Uiso 1 1 calc R U . . .
H36C H 0.7407 0.2137 0.5685 0.131 Uiso 1 1 calc R U . . .
C37 C 0.6712(3) -0.1051(3) 0.66934(19) 0.0704(16) Uani 1 1 d . . . . .
H37 H 0.6433 -0.0738 0.6866 0.084 Uiso 1 1 calc R U . . .
C38 C 0.6384(3) -0.1802(4) 0.6494(2) 0.0867(19) Uani 1 1 d . . . . .
H38A H 0.6058 -0.1627 0.6283 0.130 Uiso 1 1 calc R U . . .
H38B H 0.6231 -0.2118 0.6735 0.130 Uiso 1 1 calc R U . . .
H38C H 0.6655 -0.2139 0.6338 0.130 Uiso 1 1 calc R U . . .
C39 C 0.7235(4) -0.1309(4) 0.7021(2) 0.099(3) Uani 1 1 d . . . . .
H39A H 0.7547 -0.1534 0.6854 0.148 Uiso 1 1 calc R U . . .
H39B H 0.7106 -0.1722 0.7227 0.148 Uiso 1 1 calc R U . . .
H39C H 0.7385 -0.0835 0.7193 0.148 Uiso 1 1 calc R U . . .
C40 C 0.8806(2) 0.1736(3) 0.86007(17) 0.0534(11) Uani 1 1 d . . . . .
C41 C 0.8096(2) 0.0790(3) 0.89359(15) 0.0514(11) Uani 1 1 d . . . . .
C42 C 0.7840(2) 0.1025(4) 0.93257(16) 0.0617(13) Uani 1 1 d . . . . .
C43 C 0.7591(3) 0.0431(5) 0.9576(2) 0.0743(16) Uani 1 1 d . . . . .
H43 H 0.7403 0.0589 0.9833 0.089 Uiso 1 1 calc R U . . .
C44 C 0.7605(3) -0.0371(5) 0.9467(2) 0.087(2) Uani 1 1 d . . . . .
H44 H 0.7434 -0.0766 0.9646 0.105 Uiso 1 1 calc R U . . .
C45 C 0.7873(3) -0.0607(4) 0.9089(2) 0.0745(16) Uani 1 1 d . . . . .
H45 H 0.7889 -0.1167 0.9015 0.089 Uiso 1 1 calc R U . . .
C46 C 0.8118(2) -0.0043(3) 0.88169(17) 0.0605(13) Uani 1 1 d . . . . .
C47 C 0.7819(3) 0.1895(4) 0.94866(19) 0.0709(16) Uani 1 1 d . . . . .
H47 H 0.8064 0.2224 0.9293 0.085 Uiso 1 1 calc R U . . .
C48 C 0.7188(3) 0.2232(5) 0.9418(2) 0.088(2) Uani 1 1 d . . . . .
H48A H 0.7051 0.2211 0.9100 0.132 Uiso 1 1 calc R U . . .
H48B H 0.7184 0.2796 0.9523 0.132 Uiso 1 1 calc R U . . .
H48C H 0.6929 0.1902 0.9589 0.132 Uiso 1 1 calc R U . . .
C49 C 0.8075(4) 0.2019(6) 0.9967(2) 0.106(3) Uani 1 1 d . . . . .
H49A H 0.7837 0.1723 1.0170 0.160 Uiso 1 1 calc R U . . .
H49B H 0.8073 0.2600 1.0040 0.160 Uiso 1 1 calc R U . . .
H49C H 0.8479 0.1815 1.0002 0.160 Uiso 1 1 calc R U . . .
C50 C 0.8408(3) -0.0331(3) 0.84115(19) 0.0674(14) Uani 1 1 d . . . . .
H50 H 0.8518 0.0158 0.8239 0.081 Uiso 1 1 calc R U . . .
C51 C 0.7996(3) -0.0857(4) 0.8104(2) 0.090(2) Uani 1 1 d . . . . .
H51A H 0.7911 -0.1363 0.8258 0.135 Uiso 1 1 calc R U . . .
H51B H 0.8184 -0.0983 0.7831 0.135 Uiso 1 1 calc R U . . .
H51C H 0.7628 -0.0562 0.8026 0.135 Uiso 1 1 calc R U . . .
C52 C 0.8964(3) -0.0803(5) 0.8550(2) 0.095(2) Uani 1 1 d . . . . .
H52A H 0.9245 -0.0448 0.8722 0.142 Uiso 1 1 calc R U . . .
H52B H 0.9138 -0.0998 0.8283 0.142 Uiso 1 1 calc R U . . .
H52C H 0.8869 -0.1268 0.8735 0.142 Uiso 1 1 calc R U . . .
C53 C 0.9291(2) 0.1167(4) 0.92999(18) 0.0650(14) Uani 1 1 d . . . . .
H53A H 0.9091 0.0652 0.9209 0.078 Uiso 1 1 calc R U . . .
H53B H 0.9064 0.1426 0.9528 0.078 Uiso 1 1 calc R U . . .
C54 C 0.9895(3) 0.0979(4) 0.9506(2) 0.0770(17) Uani 1 1 d . . . . .
C55 C 1.0075(4) 0.1225(6) 0.9925(3) 0.114(3) Uani 1 1 d D . . . .
H55 H 0.9822 0.1537 1.0093 0.137 Uiso 1 1 calc R U . . .
C56 C 1.0666(5) 0.1001(7) 1.0118(3) 0.138(4) Uani 1 1 d D U . . .
H56 H 1.0809 0.1172 1.0409 0.166 Uiso 1 1 calc R U . . .
C57 C 1.1002(6) 0.0537(8) 0.9860(5) 0.160(5) Uani 1 1 d D U . . .
H57 H 1.1383 0.0383 0.9984 0.192 Uiso 1 1 calc R U . . .
C58 C 1.0828(4) 0.0282(8) 0.9439(5) 0.169(5) Uani 1 1 d D U . . .
H58 H 1.1076 -0.0029 0.9267 0.203 Uiso 1 1 calc R U . . .
C59 C 1.0272(3) 0.0500(6) 0.9280(4) 0.123(3) Uani 1 1 d . . . . .
H59 H 1.0132 0.0309 0.8992 0.147 Uiso 1 1 calc R U . . .
C60 C 0.9744(4) 0.2319(8) 0.8906(5) 0.104(4) Uani 0.820(8) 1 d . U P A 1
H60A H 0.9734 0.2579 0.8608 0.125 Uiso 0.820(8) 1 calc R U P A 1
H60B H 1.0135 0.2069 0.8975 0.125 Uiso 0.820(8) 1 calc R U P A 1
C61 C 0.9623(6) 0.2949(7) 0.9263(4) 0.116(4) Uani 0.820(8) 1 d D U P A 1
C62 C 0.9078(7) 0.3340(9) 0.9263(5) 0.133(5) Uani 0.820(8) 1 d D U P A 1
H62 H 0.8772 0.3168 0.9049 0.160 Uiso 0.820(8) 1 calc R U P A 1
C63 C 0.8953(8) 0.3959(10) 0.9553(5) 0.173(5) Uani 0.820(8) 1 d D U P A 1
H63 H 0.8581 0.4221 0.9532 0.208 Uiso 0.820(8) 1 calc R U P A 1
C64 C 0.9407(9) 0.4185(13) 0.9883(7) 0.220(7) Uani 0.820(8) 1 d D U P A 1
H64 H 0.9352 0.4573 1.0109 0.264 Uiso 0.820(8) 1 calc R U P A 1
C65 C 0.9946(11) 0.3786(15) 0.9847(8) 0.241(8) Uani 0.820(8) 1 d D U P A 1
H65 H 1.0265 0.3972 1.0044 0.289 Uiso 0.820(8) 1 calc R U P A 1
C66 C 1.0070(7) 0.3179(10) 0.9571(6) 0.186(7) Uani 0.820(8) 1 d D U P A 1
H66 H 1.0445 0.2924 0.9589 0.223 Uiso 0.820(8) 1 calc R U P A 1
C60' C 0.9568(18) 0.2468(18) 0.9088(13) 0.067(10) Uani 0.180(8) 1 d D U P A 2
H60C H 0.9728 0.2739 0.8830 0.080 Uiso 0.180(8) 1 calc R U P A 2
H60D H 0.9911 0.2299 0.9292 0.080 Uiso 0.180(8) 1 calc R U P A 2
C61' C 0.9240(15) 0.315(4) 0.9344(13) 0.097(13) Uani 0.180(8) 1 d D U P A 2
C62' C 0.926(3) 0.394(3) 0.917(2) 0.130(19) Uani 0.180(8) 1 d D U P A 2
H62' H 0.9477 0.4033 0.8917 0.156 Uiso 0.180(8) 1 calc R U P A 2
C63' C 0.8978(19) 0.460(2) 0.9352(13) 0.098(12) Uani 0.180(8) 1 d D U P A 2
H63' H 0.8956 0.5121 0.9215 0.117 Uiso 0.180(8) 1 calc R U P A 2
C64' C 0.873(2) 0.443(3) 0.9756(14) 0.106(14) Uani 0.180(8) 1 d D U P A 2
H64' H 0.8563 0.4870 0.9909 0.127 Uiso 0.180(8) 1 calc R U P A 2
C65' C 0.870(2) 0.366(2) 0.9943(18) 0.127(13) Uani 0.180(8) 1 d D U P A 2
H65' H 0.8529 0.3577 1.0215 0.152 Uiso 0.180(8) 1 calc R U P A 2
C66' C 0.894(2) 0.300(3) 0.9724(15) 0.122(12) Uani 0.180(8) 1 d D U P A 2
H66' H 0.8902 0.2456 0.9830 0.147 Uiso 0.180(8) 1 calc R U P A 2
C67 C 0.9355(5) 0.2576(7) 0.8073(5) 0.073(3) Uani 0.572(5) 1 d D U P B 1
C68 C 0.9390(6) 0.3411(8) 0.7985(6) 0.088(4) Uani 0.572(5) 1 d D U P B 1
C69 C 0.9895(6) 0.3712(9) 0.7824(6) 0.102(4) Uani 0.572(5) 1 d . U P B 1
H69 H 0.9919 0.4273 0.7754 0.123 Uiso 0.572(5) 1 calc R U P B 1
C70 C 1.0385(7) 0.3189(11) 0.7761(7) 0.130(6) Uani 0.572(5) 1 d . U P B 1
H70 H 1.0749 0.3400 0.7680 0.156 Uiso 0.572(5) 1 calc R U P B 1
C71 C 1.0305(6) 0.2373(10) 0.7821(6) 0.106(4) Uani 0.572(5) 1 d . U P B 1
H71 H 1.0606 0.2010 0.7747 0.128 Uiso 0.572(5) 1 calc R U P B 1
C72 C 0.9812(5) 0.2055(8) 0.7983(5) 0.080(3) Uani 0.572(5) 1 d . U P B 1
C73 C 0.8896(9) 0.3988(12) 0.8069(8) 0.095(5) Uani 0.572(5) 1 d D U P B 1
H73 H 0.8614 0.3691 0.8247 0.114 Uiso 0.572(5) 1 calc R U P B 1
C74 C 0.8567(7) 0.4190(9) 0.7584(5) 0.074(4) Uani 0.572(5) 1 d . U P B 1
H74A H 0.8843 0.4455 0.7398 0.110 Uiso 0.572(5) 1 calc R U P B 1
H74B H 0.8235 0.4554 0.7619 0.110 Uiso 0.572(5) 1 calc R U P B 1
H74C H 0.8424 0.3685 0.7440 0.110 Uiso 0.572(5) 1 calc R U P B 1
C75 C 0.9060(10) 0.4786(12) 0.8310(10) 0.164(10) Uani 0.572(5) 1 d D U P B 1
H75A H 0.9309 0.4672 0.8585 0.246 Uiso 0.572(5) 1 calc R U P B 1
H75B H 0.8702 0.5065 0.8384 0.246 Uiso 0.572(5) 1 calc R U P B 1
H75C H 0.9274 0.5134 0.8115 0.246 Uiso 0.572(5) 1 calc R U P B 1
C76 C 0.9766(6) 0.1132(9) 0.7993(6) 0.079(4) Uani 0.572(5) 1 d . U P B 1
H76 H 0.9514 0.0984 0.8237 0.095 Uiso 0.572(5) 1 calc R U P B 1
C77 C 1.0327(11) 0.0613(19) 0.8054(9) 0.085(5) Uani 0.572(5) 1 d . U P B 1
H77A H 1.0531 0.0633 0.7779 0.128 Uiso 0.572(5) 1 calc R U P B 1
H77B H 1.0223 0.0049 0.8116 0.128 Uiso 0.572(5) 1 calc R U P B 1
H77C H 1.0587 0.0826 0.8304 0.128 Uiso 0.572(5) 1 calc R U P B 1
C78 C 0.9466(6) 0.0836(9) 0.7564(6) 0.093(4) Uani 0.572(5) 1 d . U P B 1
H78A H 0.9123 0.1179 0.7479 0.139 Uiso 0.572(5) 1 calc R U P B 1
H78B H 0.9338 0.0273 0.7600 0.139 Uiso 0.572(5) 1 calc R U P B 1
H78C H 0.9739 0.0862 0.7330 0.139 Uiso 0.572(5) 1 calc R U P B 1
C67' C 0.9247(7) 0.2294(8) 0.7916(5) 0.054(3) Uani 0.428(5) 1 d D U P B 2
C68' C 0.9286(6) 0.3103(9) 0.7761(5) 0.067(4) Uani 0.428(5) 1 d D U P B 2
C69' C 0.9659(7) 0.3247(10) 0.7429(5) 0.079(4) Uani 0.428(5) 1 d . U P B 2
H69' H 0.9689 0.3788 0.7321 0.095 Uiso 0.428(5) 1 calc R U P B 2
C70' C 0.9983(8) 0.2660(12) 0.7249(6) 0.093(5) Uani 0.428(5) 1 d . U P B 2
H70' H 1.0228 0.2791 0.7020 0.111 Uiso 0.428(5) 1 calc R U P B 2
C71' C 0.9954(7) 0.1893(12) 0.7399(5) 0.092(5) Uani 0.428(5) 1 d D U P B 2
H71' H 1.0190 0.1486 0.7280 0.110 Uiso 0.428(5) 1 calc R U P B 2
C72' C 0.9579(6) 0.1681(8) 0.7732(5) 0.070(4) Uani 0.428(5) 1 d D U P B 2
C73' C 0.8964(9) 0.3802(11) 0.7966(7) 0.063(4) Uani 0.428(5) 1 d D U P B 2
H73' H 0.8736 0.3542 0.8197 0.075 Uiso 0.428(5) 1 calc R U P B 2
C74' C 0.8549(16) 0.4415(19) 0.7737(12) 0.145(12) Uani 0.428(5) 1 d D U P B 2
H74D H 0.8487 0.4861 0.7944 0.218 Uiso 0.428(5) 1 calc R U P B 2
H74E H 0.8172 0.4152 0.7646 0.218 Uiso 0.428(5) 1 calc R U P B 2
H74F H 0.8719 0.4630 0.7472 0.218 Uiso 0.428(5) 1 calc R U P B 2
C75' C 0.9368(10) 0.4412(12) 0.8223(7) 0.098(6) Uani 0.428(5) 1 d D U P B 2
H75D H 0.9375 0.4920 0.8053 0.148 Uiso 0.428(5) 1 calc R U P B 2
H75E H 0.9766 0.4187 0.8267 0.148 Uiso 0.428(5) 1 calc R U P B 2
H75F H 0.9222 0.4520 0.8515 0.148 Uiso 0.428(5) 1 calc R U P B 2
C76' C 0.9590(8) 0.0817(9) 0.7887(5) 0.068(5) Uani 0.428(5) 1 d D U P B 2
H76' H 0.9311 0.0778 0.8125 0.082 Uiso 0.428(5) 1 calc R U P B 2
C77' C 1.0200(14) 0.066(4) 0.8111(15) 0.135(16) Uani 0.428(5) 1 d D U P B 2
H77D H 1.0207 0.0128 0.8260 0.203 Uiso 0.428(5) 1 calc R U P B 2
H77E H 1.0303 0.1084 0.8332 0.203 Uiso 0.428(5) 1 calc R U P B 2
H77F H 1.0485 0.0658 0.7885 0.203 Uiso 0.428(5) 1 calc R U P B 2
C78' C 0.9360(6) 0.0267(12) 0.7515(5) 0.072(4) Uani 0.428(5) 1 d D U P B 2
H78D H 0.8949 0.0403 0.7425 0.108 Uiso 0.428(5) 1 calc R U P B 2
H78E H 0.9387 -0.0299 0.7617 0.108 Uiso 0.428(5) 1 calc R U P B 2
H78F H 0.9595 0.0338 0.7259 0.108 Uiso 0.428(5) 1 calc R U P B 2
C79 C 0.6515(2) 0.0673(3) 0.82696(15) 0.0494(10) Uani 1 1 d . . . . .
C80 C 0.6427(2) 0.0533(3) 0.86965(16) 0.0570(12) Uani 1 1 d . . . . .
H80 H 0.6471 0.0997 0.8885 0.068 Uiso 1 1 calc R U . . .
C81 C 0.6273(3) -0.0220(4) 0.89237(17) 0.0673(15) Uani 1 1 d . . . . .
C82 C 0.6038(3) -0.0147(5) 0.93464(19) 0.0784(18) Uani 1 1 d . . . . .
C83 C 0.5988(4) -0.0862(6) 0.9596(2) 0.100(3) Uani 1 1 d . . . . .
H83 H 0.5855 -0.0825 0.9886 0.121 Uiso 1 1 calc R U . . .
C84 C 0.6121(4) -0.1594(6) 0.9437(3) 0.105(3) Uani 1 1 d . . . . .
H84 H 0.6085 -0.2060 0.9620 0.126 Uiso 1 1 calc R U . . .
C85 C 0.6307(4) -0.1691(4) 0.9019(3) 0.095(2) Uani 1 1 d . . . . .
H85 H 0.6374 -0.2216 0.8902 0.114 Uiso 1 1 calc R U . . .
C86 C 0.6395(3) -0.0987(4) 0.8767(2) 0.0722(16) Uani 1 1 d . . . . .
H86 H 0.6543 -0.1040 0.8483 0.087 Uiso 1 1 calc R U . . .
C87 C 0.5374(4) 0.1000(6) 0.9250(3) 0.106(3) Uani 1 1 d . . . . .
H87A H 0.5408 0.0949 0.8928 0.159 Uiso 1 1 calc R U . . .
H87B H 0.5346 0.1577 0.9329 0.159 Uiso 1 1 calc R U . . .
H87C H 0.5022 0.0714 0.9329 0.159 Uiso 1 1 calc R U . . .
C88 C 0.5880(5) 0.0755(7) 0.9982(2) 0.134(4) Uani 1 1 d . . . . .
H88A H 0.5548 0.0448 1.0083 0.201 Uiso 1 1 calc R U . . .
H88B H 0.5829 0.1334 1.0045 0.201 Uiso 1 1 calc R U . . .
H88C H 0.6247 0.0560 1.0139 0.201 Uiso 1 1 calc R U . . .
C89 C 0.7917(2) 0.1710(3) 0.70442(17) 0.0587(12) Uani 1 1 d . . . . .
C90 C 0.8277(7) 0.1883(10) 0.6706(6) 0.067(4) Uani 0.572(5) 1 d . U P B 1
H90 H 0.8259 0.2418 0.6586 0.081 Uiso 0.572(5) 1 calc R U P B 1
C91 C 0.8693(5) 0.1297(8) 0.6511(3) 0.075(3) Uani 0.572(5) 1 d . U P B 1
C92 C 0.9168(9) 0.1615(16) 0.6290(8) 0.087(5) Uani 0.572(5) 1 d D U P B 1
C93 C 0.9593(12) 0.1107(17) 0.6113(11) 0.124(6) Uani 0.572(5) 1 d D U P B 1
H93 H 0.9939 0.1318 0.6002 0.149 Uiso 0.572(5) 1 calc R U P B 1
C94 C 0.9478(8) 0.0333(13) 0.6115(6) 0.125(6) Uani 0.572(5) 1 d . U P B 1
H94 H 0.9744 -0.0018 0.5982 0.150 Uiso 0.572(5) 1 calc R U P B 1
C95 C 0.8978(7) -0.0046(11) 0.6304(5) 0.109(5) Uani 0.572(5) 1 d . U P B 1
H95 H 0.8919 -0.0618 0.6293 0.131 Uiso 0.572(5) 1 calc R U P B 1
C96 C 0.8591(5) 0.0472(8) 0.6500(3) 0.077(3) Uani 0.572(5) 1 d . U P B 1
H96 H 0.8257 0.0255 0.6626 0.093 Uiso 0.572(5) 1 calc R U P B 1
N8 N 0.9233(6) 0.2501(11) 0.6301(5) 0.106(4) Uani 0.572(5) 1 d D U P B 1
C97 C 0.9541(14) 0.2786(19) 0.5919(10) 0.183(13) Uani 0.572(5) 1 d D U P B 1
H97A H 0.9252 0.2975 0.5680 0.275 Uiso 0.572(5) 1 calc R U P B 1
H97B H 0.9769 0.2338 0.5807 0.275 Uiso 0.572(5) 1 calc R U P B 1
H97C H 0.9805 0.3234 0.6015 0.275 Uiso 0.572(5) 1 calc R U P B 1
C98 C 0.9461(8) 0.2815(11) 0.6720(7) 0.134(6) Uani 0.572(5) 1 d . U P B 1
H98A H 0.9189 0.2691 0.6946 0.201 Uiso 0.572(5) 1 calc R U P B 1
H98B H 0.9508 0.3405 0.6697 0.201 Uiso 0.572(5) 1 calc R U P B 1
H98C H 0.9844 0.2565 0.6806 0.201 Uiso 0.572(5) 1 calc R U P B 1
C90' C 0.8384(10) 0.1637(13) 0.6819(7) 0.068(5) Uani 0.428(5) 1 d D U P B 2
H90' H 0.8574 0.1124 0.6834 0.082 Uiso 0.428(5) 1 calc R U P B 2
C91' C 0.8642(6) 0.2262(10) 0.6545(5) 0.076(4) Uani 0.428(5) 1 d D U P B 2
C92' C 0.9083(8) 0.1994(13) 0.6268(7) 0.066(5) Uani 0.428(5) 1 d D U P B 2
C93' C 0.9387(11) 0.2558(13) 0.6016(9) 0.100(7) Uani 0.428(5) 1 d D U P B 2
H93' H 0.9665 0.2384 0.5819 0.120 Uiso 0.428(5) 1 calc R U P B 2
C94' C 0.9258(10) 0.3379(12) 0.6071(7) 0.103(6) Uani 0.428(5) 1 d D U P B 2
H94' H 0.9495 0.3769 0.5937 0.123 Uiso 0.428(5) 1 calc R U P B 2
C95' C 0.8805(9) 0.3662(13) 0.6310(6) 0.106(6) Uani 0.428(5) 1 d . U P B 2
H95' H 0.8695 0.4219 0.6312 0.127 Uiso 0.428(5) 1 calc R U P B 2
C96' C 0.8510(8) 0.3047(11) 0.6557(5) 0.087(5) Uani 0.428(5) 1 d . U P B 2
H96' H 0.8208 0.3215 0.6735 0.104 Uiso 0.428(5) 1 calc R U P B 2
N8' N 0.9208(8) 0.1149(11) 0.6239(6) 0.085(5) Uani 0.428(5) 1 d D U P B 2
C97' C 0.9809(15) 0.109(3) 0.609(2) 0.174(15) Uani 0.428(5) 1 d D U P B 2
H97D H 0.9830 0.1395 0.5814 0.261 Uiso 0.428(5) 1 calc R U P B 2
H97E H 0.9902 0.0515 0.6039 0.261 Uiso 0.428(5) 1 calc R U P B 2
H97F H 1.0093 0.1310 0.6323 0.261 Uiso 0.428(5) 1 calc R U P B 2
C98' C 0.8745(8) 0.0702(12) 0.5996(6) 0.104(6) Uani 0.428(5) 1 d D U P B 2
H98D H 0.8364 0.0916 0.6067 0.156 Uiso 0.428(5) 1 calc R U P B 2
H98E H 0.8775 0.0127 0.6080 0.156 Uiso 0.428(5) 1 calc R U P B 2
H98F H 0.8781 0.0756 0.5674 0.156 Uiso 0.428(5) 1 calc R U P B 2
C99 C 0.7060(3) 0.3767(3) 0.7954(2) 0.0804(18) Uani 0.25 1 d D . P C 1
H99A H 0.6724 0.3416 0.7848 0.096 Uiso 0.25 1 calc R U P C 1
H99B H 0.7211 0.4038 0.7693 0.096 Uiso 0.25 1 calc R U P C 1
C100 C 0.6846(16) 0.448(3) 0.8333(11) 0.083(9) Uani 0.25 1 d D U P C 1
H100 H 0.7015 0.5023 0.8282 0.099 Uiso 0.25 1 calc R U P C 1
H10D H 0.6413 0.4524 0.8326 0.099 Uiso 0.25 1 calc R U P C 1
C101 C 0.7115(11) 0.409(2) 0.8765(8) 0.077(9) Uani 0.25 1 d D U P C 1
H101 H 0.7228 0.4512 0.8992 0.092 Uiso 0.25 1 calc R U P C 1
H10E H 0.6832 0.3714 0.8888 0.092 Uiso 0.25 1 calc R U P C 1
C102 C 0.7654(4) 0.3633(5) 0.8639(3) 0.098(2) Uani 0.25 1 d D . P C 1
H102 H 0.7992 0.4009 0.8638 0.117 Uiso 0.25 1 calc R U P C 1
H10F H 0.7756 0.3199 0.8861 0.117 Uiso 0.25 1 calc R U P C 1
C199 C 0.7060(3) 0.3767(3) 0.7954(2) 0.0804(18) Uani 0.75 1 d D . P C 2
H19A H 0.7168 0.3902 0.7651 0.096 Uiso 0.75 1 calc R U P C 2
H19B H 0.6683 0.3466 0.7928 0.096 Uiso 0.75 1 calc R U P C 2
C200 C 0.7014(6) 0.4505(8) 0.8223(4) 0.091(4) Uani 0.75 1 d D U P C 2
H20A H 0.7224 0.4961 0.8092 0.109 Uiso 0.75 1 calc R U P C 2
H20B H 0.6597 0.4661 0.8234 0.109 Uiso 0.75 1 calc R U P C 2
C201 C 0.7281(7) 0.4317(9) 0.8672(5) 0.122(6) Uani 0.75 1 d D U P C 2
H20C H 0.7512 0.4788 0.8795 0.146 Uiso 0.75 1 calc R U P C 2
H20D H 0.6972 0.4194 0.8873 0.146 Uiso 0.75 1 calc R U P C 2
C202 C 0.7654(4) 0.3633(5) 0.8639(3) 0.098(2) Uani 0.75 1 d D . P C 2
H20E H 0.7581 0.3229 0.8873 0.117 Uiso 0.75 1 calc R U P C 2
H20F H 0.8071 0.3802 0.8682 0.117 Uiso 0.75 1 calc R U P C 2

loop_
_atom_site_aniso_label
_atom_site_aniso_U_11
_atom_site_aniso_U_22
_atom_site_aniso_U_33
_atom_site_aniso_U_23
_atom_site_aniso_U_13
_atom_site_aniso_U_12
Lu1 0.02642(15) 0.02235(14) 0.01411(13) -0.00078(9) -0.00506(9) 0.00085(10)
Lu2 0.02460(15) 0.02309(15) 0.02415(15) -0.00168(10) -0.00793(10) 0.00537(10)
S1 0.0555(6) 0.0448(6) 0.0417(5) -0.0038(4) 0.0020(4) -0.0007(5)
S2 0.0720(8) 0.0442(6) 0.0428(6) 0.0008(4) -0.0060(5) -0.0057(5)
S3 0.0566(7) 0.0531(6) 0.0542(6) 0.0095(5) -0.0023(5) -0.0013(5)
S4 0.0601(7) 0.0577(7) 0.0483(6) -0.0054(5) -0.0033(5) 0.0140(5)
O1 0.053(2) 0.0498(19) 0.089(3) -0.0075(18) -0.0101(18) 0.0045(15)
N1 0.050(2) 0.0444(19) 0.0363(17) -0.0029(14) -0.0018(15) 0.0006(16)
N2 0.050(2) 0.0447(19) 0.0360(17) -0.0029(14) -0.0017(15) 0.0037(16)
N3 0.051(2) 0.0444(19) 0.0422(19) -0.0052(15) -0.0029(16) -0.0013(16)
N4 0.048(2) 0.053(2) 0.0425(19) -0.0022(16) -0.0026(16) 0.0053(17)
N5 0.050(2) 0.069(3) 0.067(3) 0.016(2) 0.0010(19) 0.007(2)
N6 0.050(2) 0.083(3) 0.080(3) 0.018(3) -0.015(2) -0.001(2)
N7 0.114(5) 0.116(5) 0.049(3) -0.006(3) 0.020(3) -0.040(4)
C1 0.051(2) 0.037(2) 0.0339(19) 0.0027(16) 0.0007(17) -0.0028(17)
C2 0.049(2) 0.042(2) 0.041(2) -0.0048(17) -0.0063(18) 0.0041(18)
C3 0.063(3) 0.044(2) 0.043(2) -0.0040(18) -0.003(2) 0.000(2)
C4 0.075(3) 0.048(3) 0.057(3) 0.000(2) -0.011(3) 0.015(2)
C5 0.071(4) 0.066(3) 0.064(3) -0.005(3) 0.001(3) 0.021(3)
C6 0.058(3) 0.064(3) 0.055(3) -0.005(2) 0.005(2) 0.011(2)
C7 0.053(3) 0.050(2) 0.045(2) -0.0023(19) -0.0002(19) 0.002(2)
C8 0.083(4) 0.044(2) 0.054(3) 0.001(2) 0.011(3) 0.000(2)
C9 0.077(4) 0.109(6) 0.082(4) -0.010(4) -0.002(3) -0.019(4)
C10 0.128(7) 0.163(8) 0.073(5) 0.055(5) -0.022(4) -0.057(6)
C11 0.055(3) 0.052(3) 0.051(3) -0.001(2) 0.008(2) 0.001(2)
C12 0.072(3) 0.067(3) 0.057(3) 0.009(3) 0.001(3) 0.003(3)
C13 0.078(4) 0.066(3) 0.067(3) -0.002(3) 0.007(3) -0.018(3)
C14 0.057(3) 0.048(2) 0.041(2) -0.0085(18) -0.0017(19) -0.002(2)
C15 0.053(3) 0.048(2) 0.045(2) -0.0041(19) -0.0005(19) 0.000(2)
C16 0.065(3) 0.063(3) 0.053(3) 0.004(2) 0.000(2) -0.001(2)
C17 0.075(4) 0.076(4) 0.066(3) 0.021(3) 0.010(3) 0.003(3)
C18 0.079(4) 0.059(3) 0.103(5) 0.005(3) 0.019(4) -0.018(3)
C19 0.068(4) 0.070(4) 0.081(4) -0.010(3) 0.004(3) -0.022(3)
C20 0.063(3) 0.056(3) 0.057(3) -0.007(2) -0.002(2) -0.007(2)
C21 0.053(3) 0.058(3) 0.046(2) -0.008(2) -0.004(2) 0.001(2)
C22 0.063(3) 0.069(3) 0.053(3) -0.019(2) -0.016(2) 0.016(3)
C23 0.076(4) 0.089(5) 0.116(6) -0.032(4) -0.039(4) 0.010(4)
C24 0.100(6) 0.138(7) 0.124(7) -0.044(6) -0.048(5) 0.013(5)
C25 0.117(7) 0.157(9) 0.087(5) -0.046(6) -0.028(5) 0.060(6)
C26 0.143(8) 0.137(7) 0.070(4) -0.006(4) 0.024(5) 0.061(6)
C27 0.099(5) 0.119(6) 0.056(3) 0.008(4) 0.010(3) 0.040(4)
C28 0.051(2) 0.056(3) 0.040(2) -0.0084(19) -0.0061(18) 0.002(2)
C29 0.064(3) 0.060(3) 0.046(2) -0.010(2) -0.006(2) 0.011(2)
C30 0.078(4) 0.084(4) 0.062(3) -0.025(3) -0.010(3) 0.025(3)
C31 0.063(3) 0.112(5) 0.061(3) -0.023(3) 0.010(3) 0.015(3)
C32 0.063(3) 0.102(5) 0.053(3) -0.007(3) 0.008(2) 0.000(3)
C33 0.052(3) 0.076(3) 0.045(2) -0.007(2) 0.002(2) -0.005(2)
C34 0.066(3) 0.068(3) 0.047(3) 0.007(2) 0.010(2) -0.007(3)
C35 0.084(4) 0.098(5) 0.065(4) 0.017(3) -0.009(3) -0.006(4)
C36 0.096(5) 0.094(5) 0.071(4) 0.013(3) -0.001(3) -0.032(4)
C37 0.098(4) 0.053(3) 0.058(3) -0.008(2) -0.004(3) 0.021(3)
C38 0.111(5) 0.062(4) 0.084(4) -0.008(3) -0.007(4) 0.008(4)
C39 0.144(7) 0.070(4) 0.074(4) 0.001(3) -0.033(4) 0.028(4)
C40 0.045(2) 0.058(3) 0.056(3) 0.002(2) -0.003(2) 0.009(2)
C41 0.047(2) 0.061(3) 0.045(2) -0.001(2) -0.0068(19) 0.006(2)
C42 0.050(3) 0.089(4) 0.043(2) 0.003(2) -0.006(2) 0.010(3)
C43 0.056(3) 0.105(5) 0.061(3) 0.017(3) -0.001(2) 0.005(3)
C44 0.061(4) 0.116(6) 0.082(4) 0.043(4) -0.011(3) -0.007(4)
C45 0.068(4) 0.069(4) 0.082(4) 0.021(3) -0.019(3) -0.001(3)
C46 0.059(3) 0.060(3) 0.058(3) 0.002(2) -0.018(2) 0.006(2)
C47 0.058(3) 0.100(4) 0.054(3) -0.019(3) 0.002(2) 0.016(3)
C48 0.070(4) 0.105(5) 0.088(4) -0.027(4) 0.001(3) 0.020(4)
C49 0.097(5) 0.152(8) 0.067(4) -0.040(4) -0.009(4) 0.027(5)
C50 0.080(4) 0.053(3) 0.066(3) -0.007(2) -0.014(3) 0.019(3)
C51 0.111(5) 0.071(4) 0.079(4) -0.014(3) -0.034(4) 0.015(4)
C52 0.097(5) 0.105(5) 0.077(4) -0.011(4) -0.019(4) 0.039(4)
C53 0.053(3) 0.086(4) 0.055(3) 0.003(3) -0.006(2) 0.010(3)
C54 0.058(3) 0.092(4) 0.075(4) 0.017(3) -0.022(3) 0.001(3)
C55 0.095(5) 0.171(9) 0.070(4) 0.024(5) -0.029(4) -0.043(5)
C56 0.142(7) 0.166(7) 0.096(5) 0.036(5) -0.051(5) -0.029(6)
C57 0.132(7) 0.173(8) 0.167(8) 0.048(7) -0.037(6) 0.007(7)
C58 0.082(6) 0.206(13) 0.214(13) 0.005(10) -0.012(7) 0.050(7)
C59 0.064(4) 0.126(7) 0.173(9) -0.018(6) -0.014(5) 0.024(4)
C60 0.057(5) 0.139(9) 0.113(8) 0.044(7) -0.015(5) -0.019(6)
C61 0.124(9) 0.097(7) 0.120(8) 0.038(6) -0.041(7) -0.047(7)
C62 0.150(10) 0.123(10) 0.121(9) -0.010(7) -0.016(8) -0.048(9)
C63 0.213(11) 0.144(9) 0.156(10) -0.019(8) -0.026(9) -0.039(9)
C64 0.253(13) 0.189(11) 0.205(11) -0.054(9) -0.051(10) -0.031(10)
C65 0.249(13) 0.227(14) 0.232(13) -0.033(12) -0.061(12) -0.015(12)
C66 0.182(12) 0.129(10) 0.225(14) 0.012(10) -0.102(11) -0.035(9)
C60' 0.066(18) 0.069(16) 0.059(16) -0.007(13) -0.024(13) -0.016(14)
C61' 0.109(18) 0.099(18) 0.089(17) -0.023(14) 0.038(14) 0.005(14)
C62' 0.14(2) 0.13(2) 0.13(2) -0.018(18) 0.027(18) 0.006(18)
C63' 0.11(2) 0.080(18) 0.102(19) 0.022(15) 0.011(16) -0.005(15)
C64' 0.12(2) 0.10(2) 0.11(2) -0.029(16) 0.036(17) -0.001(16)
C65' 0.127(18) 0.132(18) 0.125(18) -0.013(14) 0.031(15) 0.006(14)
C66' 0.126(17) 0.122(16) 0.121(16) -0.017(13) 0.024(13) 0.003(13)
C67 0.053(6) 0.066(7) 0.096(9) -0.006(6) -0.014(6) 0.000(5)
C68 0.065(7) 0.070(7) 0.126(11) 0.006(7) -0.013(7) -0.013(6)
C69 0.074(7) 0.091(8) 0.142(11) 0.020(8) 0.012(7) -0.017(6)
C70 0.083(9) 0.113(10) 0.195(14) 0.035(10) 0.023(9) -0.017(8)
C71 0.062(7) 0.104(9) 0.152(12) 0.008(9) 0.004(7) -0.008(6)
C72 0.052(6) 0.084(7) 0.102(8) -0.004(6) -0.003(5) 0.001(5)
C73 0.090(9) 0.079(9) 0.114(12) 0.004(8) 0.004(8) -0.010(7)
C74 0.059(6) 0.060(7) 0.101(9) 0.007(6) 0.001(6) 0.005(5)
C75 0.144(17) 0.100(14) 0.26(2) -0.021(15) 0.058(17) -0.025(12)
C76 0.056(7) 0.086(9) 0.095(10) -0.002(7) 0.001(6) 0.012(6)
C77 0.070(9) 0.096(10) 0.090(9) 0.000(8) 0.005(8) 0.043(8)
C78 0.075(8) 0.077(9) 0.125(13) -0.015(9) 0.006(8) -0.002(7)
C67' 0.059(8) 0.052(7) 0.053(7) 0.005(6) 0.009(6) -0.005(6)
C68' 0.059(8) 0.066(8) 0.074(9) 0.013(7) 0.004(7) -0.017(6)
C69' 0.077(9) 0.081(9) 0.079(9) 0.015(7) 0.007(7) -0.016(7)
C70' 0.080(9) 0.105(11) 0.095(10) 0.014(9) 0.026(8) -0.021(9)
C71' 0.084(10) 0.107(11) 0.087(10) 0.008(9) 0.025(8) 0.009(8)
C72' 0.060(7) 0.089(9) 0.064(8) 0.007(7) 0.021(6) 0.011(7)
C73' 0.066(8) 0.055(8) 0.069(9) -0.002(7) 0.011(7) -0.021(7)
C74' 0.139(18) 0.123(19) 0.17(2) 0.022(17) 0.000(17) -0.019(16)
C75' 0.109(14) 0.086(13) 0.097(12) -0.004(10) -0.009(11) -0.042(11)
C76' 0.071(11) 0.088(11) 0.046(7) -0.001(8) 0.007(7) 0.021(8)
C77' 0.11(2) 0.14(2) 0.16(2) -0.024(17) 0.024(18) 0.049(18)
C78' 0.035(6) 0.107(12) 0.074(9) -0.006(8) 0.008(6) 0.012(7)
C79 0.052(3) 0.053(3) 0.042(2) 0.0034(19) -0.0005(19) -0.003(2)
C80 0.065(3) 0.060(3) 0.044(2) -0.001(2) -0.004(2) -0.011(2)
C81 0.073(3) 0.080(4) 0.046(3) 0.013(3) -0.017(2) -0.023(3)
C82 0.078(4) 0.107(5) 0.048(3) 0.012(3) -0.006(3) -0.033(4)
C83 0.113(6) 0.125(7) 0.061(4) 0.026(4) -0.006(4) -0.057(5)
C84 0.126(7) 0.103(6) 0.080(5) 0.042(4) -0.026(4) -0.049(5)
C85 0.114(6) 0.074(4) 0.092(5) 0.031(4) -0.024(4) -0.025(4)
C86 0.082(4) 0.072(4) 0.058(3) 0.014(3) -0.018(3) -0.009(3)
C87 0.120(7) 0.120(6) 0.082(5) -0.007(4) 0.033(5) -0.014(5)
C88 0.180(9) 0.173(9) 0.054(4) -0.019(5) 0.036(5) -0.068(8)
C89 0.052(3) 0.071(3) 0.052(3) 0.000(2) -0.001(2) -0.008(2)
C90 0.067(7) 0.068(8) 0.068(8) 0.015(6) 0.010(6) -0.001(6)
C91 0.069(6) 0.103(8) 0.055(5) 0.002(5) 0.012(5) 0.012(6)
C92 0.069(8) 0.098(13) 0.097(10) 0.007(12) 0.014(7) 0.006(10)
C93 0.102(13) 0.159(14) 0.118(12) 0.015(10) 0.044(12) -0.003(11)
C94 0.107(10) 0.154(13) 0.116(11) -0.021(10) 0.024(9) 0.036(10)
C95 0.095(9) 0.131(11) 0.100(9) -0.027(8) 0.007(7) 0.034(8)
C96 0.077(7) 0.094(8) 0.060(6) -0.016(5) 0.005(5) 0.017(6)
N8 0.089(8) 0.131(11) 0.102(9) 0.011(9) 0.030(7) -0.030(7)
C97 0.18(2) 0.20(2) 0.18(2) 0.072(19) 0.079(17) -0.005(18)
C98 0.137(14) 0.123(12) 0.148(15) 0.023(11) 0.041(12) -0.033(11)
C90' 0.071(10) 0.069(11) 0.067(10) 0.011(8) 0.017(8) -0.008(8)
C91' 0.065(8) 0.095(10) 0.067(8) 0.005(7) 0.011(6) -0.021(7)
C92' 0.057(9) 0.086(13) 0.059(8) -0.010(10) 0.017(7) -0.017(10)
C93' 0.090(12) 0.129(16) 0.082(12) 0.007(12) 0.015(11) 0.002(11)
C94' 0.113(12) 0.112(13) 0.085(10) 0.004(9) 0.021(9) -0.034(10)
C95' 0.118(13) 0.106(12) 0.095(11) 0.001(9) 0.023(10) -0.031(10)
C96' 0.096(10) 0.096(10) 0.070(8) 0.000(7) 0.020(8) -0.022(8)
N8' 0.084(10) 0.101(11) 0.072(8) 0.015(9) 0.013(7) -0.002(10)
C97' 0.14(3) 0.22(3) 0.17(2) 0.01(2) 0.05(2) 0.03(2)
C98' 0.102(13) 0.119(14) 0.091(12) -0.015(11) 0.011(10) 0.013(11)
C99 0.067(4) 0.056(3) 0.113(5) -0.006(3) -0.019(3) 0.012(3)
C100 0.073(15) 0.072(12) 0.104(14) -0.027(11) 0.013(12) 0.014(11)
C101 0.062(13) 0.070(14) 0.099(16) -0.019(12) 0.009(12) 0.015(11)
C102 0.112(6) 0.087(5) 0.092(5) -0.027(4) -0.005(4) 0.035(4)
C199 0.067(4) 0.056(3) 0.113(5) -0.006(3) -0.019(3) 0.012(3)
C200 0.076(8) 0.067(5) 0.126(9) -0.020(6) -0.005(6) 0.028(6)
C201 0.144(9) 0.098(8) 0.122(8) -0.019(6) 0.003(7) 0.038(7)
C202 0.112(6) 0.087(5) 0.092(5) -0.027(4) -0.005(4) 0.035(4)

loop_
_atom_type_symbol
_atom_type_description
_atom_type_scat_dispersion_real
_atom_type_scat_dispersion_imag
_atom_type_scat_source
C C 0.0137 0.0067 'International Tables Vol C Tables 4.2.6.8 and 6.1.1.4'
H H 0.0000 0.0000 'International Tables Vol C Tables 4.2.6.8 and 6.1.1.4'
Lu Lu -21.3766 3.7544 'International Tables Vol C Tables 4.2.6.8 and 6.1.1.4'
N N 0.0241 0.0134 'International Tables Vol C Tables 4.2.6.8 and 6.1.1.4'
O O 0.0389 0.0241 'International Tables Vol C Tables 4.2.6.8 and 6.1.1.4'
S S 0.2925 0.4295 'International Tables Vol C Tables 4.2.6.8 and 6.1.1.4'

loop_
_geom_angle_atom_site_label_1
_geom_angle_atom_site_label_2
_geom_angle_atom_site_label_3
_geom_angle
_geom_angle_site_symmetry_1
_geom_angle_site_symmetry_3
_geom_angle_publ_flag
N2 Lu1 N1 58.93(13) . . ?
N2 Lu1 S2 101.29(10) . . ?
N1 Lu1 S2 106.46(10) . . ?
N2 Lu1 S1 163.36(10) . . ?
N1 Lu1 S1 110.35(9) . . ?
S2 Lu1 S1 68.23(3) . . ?
N2 Lu1 S4 103.77(10) . . ?
N1 Lu1 S4 156.91(9) . . ?
S2 Lu1 S4 91.26(4) . . ?
S1 Lu1 S4 89.72(4) . . ?
N2 Lu1 C1 29.73(13) . . ?
N1 Lu1 C1 29.33(12) . . ?
S2 Lu1 C1 103.91(9) . . ?
S1 Lu1 C1 137.64(9) . . ?
S4 Lu1 C1 132.62(9) . . ?
N2 Lu1 S3 110.38(10) . . ?
N1 Lu1 S3 105.12(10) . . ?
S2 Lu1 S3 143.56(4) . . ?
S1 Lu1 S3 84.07(4) . . ?
S4 Lu1 S3 64.48(4) . . ?
C1 Lu1 S3 112.53(9) . . ?
N2 Lu1 Lu2 148.32(9) . . ?
N1 Lu1 Lu2 141.22(9) . . ?
S2 Lu1 Lu2 94.44(3) . . ?
S1 Lu1 Lu2 48.05(3) . . ?
S4 Lu1 Lu2 48.09(3) . . ?
C1 Lu1 Lu2 161.44(8) . . ?
S3 Lu1 Lu2 49.14(2) . . ?
N5 Lu2 N4 58.65(15) . . ?
N5 Lu2 O1 96.53(15) . . ?
N4 Lu2 O1 108.99(14) . . ?
N5 Lu2 S1 156.04(12) . . ?
N4 Lu2 S1 100.02(10) . . ?
O1 Lu2 S1 79.42(9) . . ?
N5 Lu2 S4 104.17(13) . . ?
N4 Lu2 S4 103.16(10) . . ?
O1 Lu2 S4 147.50(10) . . ?
S1 Lu2 S4 90.64(4) . . ?
N5 Lu2 C40 29.68(15) . . ?
N4 Lu2 C40 29.06(14) . . ?
O1 Lu2 C40 102.99(14) . . ?
S1 Lu2 C40 127.84(11) . . ?
S4 Lu2 C40 107.43(11) . . ?
N5 Lu2 S3 118.29(12) . . ?
N4 Lu2 S3 167.62(10) . . ?
O1 Lu2 S3 83.01(10) . . ?
S1 Lu2 S3 84.89(4) . . ?
S4 Lu2 S3 65.22(4) . . ?
C40 Lu2 S3 147.21(11) . . ?
N5 Lu2 C89 98.74(15) . . ?
N4 Lu2 C89 131.66(14) . . ?
O1 Lu2 C89 116.13(15) . . ?
S1 Lu2 C89 104.25(10) . . ?
S4 Lu2 C89 36.60(11) . . ?
C40 Lu2 C89 119.49(15) . . ?
S3 Lu2 C89 36.07(11) . . ?
N5 Lu2 Lu1 152.10(12) . . ?
N4 Lu2 Lu1 126.38(10) . . ?
O1 Lu2 Lu1 105.48(9) . . ?
S1 Lu2 Lu1 48.41(2) . . ?
S4 Lu2 Lu1 48.75(3) . . ?
C40 Lu2 Lu1 149.11(11) . . ?
S3 Lu2 Lu1 49.81(3) . . ?
C89 Lu2 Lu1 56.26(10) . . ?
C79 S1 Lu2 116.80(16) . . ?
C79 S1 Lu1 86.64(15) . . ?
Lu2 S1 Lu1 83.54(3) . . ?
C79 S2 Lu1 91.03(16) . . ?
C89 S3 Lu2 77.78(17) . . ?
C89 S3 Lu1 83.93(17) . . ?
Lu2 S3 Lu1 81.04(3) . . ?
C89 S4 Lu2 79.24(18) . . ?
C89 S4 Lu1 85.46(17) . . ?
Lu2 S4 Lu1 83.16(3) . . ?
C202 O1 C199 108.7(4) . . ?
C102 O1 C99 108.7(4) . . ?
C202 O1 Lu2 123.6(3) . . ?
C102 O1 Lu2 123.6(3) . . ?
C199 O1 Lu2 125.9(3) . . ?
C99 O1 Lu2 125.9(3) . . ?
C1 N1 C2 130.2(4) . . ?
C1 N1 Lu1 94.4(3) . . ?
C2 N1 Lu1 134.1(3) . . ?
C1 N2 C28 129.5(3) . . ?
C1 N2 Lu1 95.7(2) . . ?
C28 N2 Lu1 130.5(3) . . ?
C1 N3 C21 122.4(4) . . ?
C1 N3 C14 120.5(4) . . ?
C21 N3 C14 114.6(4) . . ?
C40 N4 C41 130.6(4) . . ?
C40 N4 Lu2 95.4(3) . . ?
C41 N4 Lu2 134.0(3) . . ?
C40 N5 C67' 129.6(7) . . ?
C40 N5 C67 121.2(6) . . ?
C40 N5 Lu2 95.8(3) . . ?
C67' N5 Lu2 125.0(7) . . ?
C67 N5 Lu2 143.0(6) . . ?
C40 N6 C53 121.7(5) . . ?
C40 N6 C60 119.6(6) . . ?
C53 N6 C60 117.7(6) . . ?
C40 N6 C60' 120.3(17) . . ?
C53 N6 C60' 104.3(17) . . ?
C82 N7 C88 117.8(7) . . ?
C82 N7 C87 113.1(6) . . ?
C88 N7 C87 110.6(7) . . ?
N1 C1 N3 126.1(4) . . ?
N1 C1 N2 110.5(4) . . ?
N3 C1 N2 123.4(4) . . ?
N1 C1 Lu1 56.2(2) . . ?
N3 C1 Lu1 173.1(3) . . ?
N2 C1 Lu1 54.6(2) . . ?
C7 C2 N1 121.8(4) . . ?
C7 C2 C3 120.1(4) . . ?
N1 C2 C3 118.0(4) . . ?
C4 C3 C2 118.8(5) . . ?
C4 C3 C8 120.1(4) . . ?
C2 C3 C8 121.2(4) . . ?
C3 C4 C5 121.3(5) . . ?
C3 C4 H4 119.4 . . ?
C5 C4 H4 119.4 . . ?
C6 C5 C4 119.7(5) . . ?
C6 C5 H5 120.2 . . ?
C4 C5 H5 120.2 . . ?
C5 C6 C7 121.5(5) . . ?
C5 C6 H6 119.3 . . ?
C7 C6 H6 119.3 . . ?
C2 C7 C6 118.7(4) . . ?
C2 C7 C11 123.6(4) . . ?
C6 C7 C11 117.7(4) . . ?
C3 C8 C10 113.2(5) . . ?
C3 C8 C9 111.4(5) . . ?
C10 C8 C9 108.4(5) . . ?
C3 C8 H8 107.9 . . ?
C10 C8 H8 107.9 . . ?
C9 C8 H8 107.9 . . ?
C8 C9 H9A 109.5 . . ?
C8 C9 H9B 109.5 . . ?
H9A C9 H9B 109.5 . . ?
C8 C9 H9C 109.5 . . ?
H9A C9 H9C 109.5 . . ?
H9B C9 H9C 109.5 . . ?
C8 C10 H10A 109.5 . . ?
C8 C10 H10B 109.5 . . ?
H10A C10 H10B 109.5 . . ?
C8 C10 H10C 109.5 . . ?
H10A C10 H10C 109.5 . . ?
H10B C10 H10C 109.5 . . ?
C12 C11 C7 110.6(4) . . ?
C12 C11 C13 110.8(4) . . ?
C7 C11 C13 112.0(4) . . ?
C12 C11 H11 107.8 . . ?
C7 C11 H11 107.8 . . ?
C13 C11 H11 107.8 . . ?
C11 C12 H12A 109.5 . . ?
C11 C12 H12B 109.5 . . ?
H12A C12 H12B 109.5 . . ?
C11 C12 H12C 109.5 . . ?
H12A C12 H12C 109.5 . . ?
H12B C12 H12C 109.5 . . ?
C11 C13 H13A 109.5 . . ?
C11 C13 H13B 109.5 . . ?
H13A C13 H13B 109.5 . . ?
C11 C13 H13C 109.5 . . ?
H13A C13 H13C 109.5 . . ?
H13B C13 H13C 109.5 . . ?
N3 C14 C15 114.2(4) . . ?
N3 C14 H14A 108.7 . . ?
C15 C14 H14A 108.7 . . ?
N3 C14 H14B 108.7 . . ?
C15 C14 H14B 108.7 . . ?
H14A C14 H14B 107.6 . . ?
C16 C15 C20 119.0(5) . . ?
C16 C15 C14 121.9(4) . . ?
C20 C15 C14 118.9(4) . . ?
C15 C16 C17 120.9(5) . . ?
C15 C16 H16 119.6 . . ?
C17 C16 H16 119.6 . . ?
C18 C17 C16 119.6(5) . . ?
C18 C17 H17 120.2 . . ?
C16 C17 H17 120.2 . . ?
C19 C18 C17 120.0(5) . . ?
C19 C18 H18 120.0 . . ?
C17 C18 H18 120.0 . . ?
C18 C19 C20 121.1(5) . . ?
C18 C19 H19 119.5 . . ?
C20 C19 H19 119.5 . . ?
C15 C20 C19 119.4(5) . . ?
C15 C20 H20 120.3 . . ?
C19 C20 H20 120.3 . . ?
N3 C21 C22 114.0(4) . . ?
N3 C21 H21A 108.8 . . ?
C22 C21 H21A 108.8 . . ?
N3 C21 H21B 108.8 . . ?
C22 C21 H21B 108.8 . . ?
H21A C21 H21B 107.6 . . ?
C27 C22 C23 120.3(6) . . ?
C27 C22 C21 122.4(6) . . ?
C23 C22 C21 117.3(6) . . ?
C24 C23 C22 120.7(9) . . ?
C24 C23 H23 119.6 . . ?
C22 C23 H23 119.6 . . ?
C25 C24 C23 119.1(10) . . ?
C25 C24 H24 120.5 . . ?
C23 C24 H24 120.5 . . ?
C24 C25 C26 123.3(9) . . ?
C24 C25 H25 118.3 . . ?
C26 C25 H25 118.3 . . ?
C25 C26 C27 118.9(9) . . ?
C25 C26 H26 120.6 . . ?
C27 C26 H26 120.6 . . ?
C22 C27 C26 117.7(8) . . ?
C22 C27 H27 121.2 . . ?
C26 C27 H27 121.2 . . ?
C33 C28 C29 120.0(5) . . ?
C33 C28 N2 121.6(4) . . ?
C29 C28 N2 118.0(4) . . ?
C30 C29 C28 119.0(5) . . ?
C30 C29 C37 118.8(5) . . ?
C28 C29 C37 122.3(5) . . ?
C31 C30 C29 121.6(6) . . ?
C31 C30 H30 119.2 . . ?
C29 C30 H30 119.2 . . ?
C30 C31 C32 119.7(5) . . ?
C30 C31 H31 120.2 . . ?
C32 C31 H31 120.2 . . ?
C31 C32 C33 121.4(6) . . ?
C31 C32 H32 119.3 . . ?
C33 C32 H32 119.3 . . ?
C28 C33 C32 118.4(5) . . ?
C28 C33 C34 123.9(4) . . ?
C32 C33 C34 117.7(5) . . ?
C33 C34 C35 112.5(5) . . ?
C33 C34 C36 111.3(5) . . ?
C35 C34 C36 110.6(5) . . ?
C33 C34 H34 107.4 . . ?
C35 C34 H34 107.4 . . ?
C36 C34 H34 107.4 . . ?
C34 C35 H35A 109.5 . . ?
C34 C35 H35B 109.5 . . ?
H35A C35 H35B 109.5 . . ?
C34 C35 H35C 109.5 . . ?
H35A C35 H35C 109.5 . . ?
H35B C35 H35C 109.5 . . ?
C34 C36 H36A 109.5 . . ?
C34 C36 H36B 109.5 . . ?
H36A C36 H36B 109.5 . . ?
C34 C36 H36C 109.5 . . ?
H36A C36 H36C 109.5 . . ?
H36B C36 H36C 109.5 . . ?
C29 C37 C38 111.2(5) . . ?
C29 C37 C39 111.7(6) . . ?
C38 C37 C39 110.6(5) . . ?
C29 C37 H37 107.7 . . ?
C38 C37 H37 107.7 . . ?
C39 C37 H37 107.7 . . ?
C37 C38 H38A 109.5 . . ?
C37 C38 H38B 109.5 . . ?
H38A C38 H38B 109.5 . . ?
C37 C38 H38C 109.5 . . ?
H38A C38 H38C 109.5 . . ?
H38B C38 H38C 109.5 . . ?
C37 C39 H39A 109.5 . . ?
C37 C39 H39B 109.5 . . ?
H39A C39 H39B 109.5 . . ?
C37 C39 H39C 109.5 . . ?
H39A C39 H39C 109.5 . . ?
H39B C39 H39C 109.5 . . ?
N4 C40 N6 126.9(5) . . ?
N4 C40 N5 109.9(4) . . ?
N6 C40 N5 123.1(5) . . ?
N4 C40 Lu2 55.6(2) . . ?
N6 C40 Lu2 173.0(4) . . ?
N5 C40 Lu2 54.6(2) . . ?
C42 C41 C46 120.1(5) . . ?
C42 C41 N4 121.4(5) . . ?
C46 C41 N4 118.2(4) . . ?
C43 C42 C41 118.6(6) . . ?
C43 C42 C47 117.9(5) . . ?
C41 C42 C47 123.5(5) . . ?
C44 C43 C42 122.2(6) . . ?
C44 C43 H43 118.9 . . ?
C42 C43 H43 118.9 . . ?
C43 C44 C45 119.3(6) . . ?
C43 C44 H44 120.4 . . ?
C45 C44 H44 120.4 . . ?
C46 C45 C44 121.6(6) . . ?
C46 C45 H45 119.2 . . ?
C44 C45 H45 119.2 . . ?
C45 C46 C41 118.2(5) . . ?
C45 C46 C50 119.5(5) . . ?
C41 C46 C50 122.2(5) . . ?
C42 C47 C49 114.2(6) . . ?
C42 C47 C48 110.7(5) . . ?
C49 C47 C48 110.7(5) . . ?
C42 C47 H47 107.0 . . ?
C49 C47 H47 107.0 . . ?
C48 C47 H47 107.0 . . ?
C47 C48 H48A 109.5 . . ?
C47 C48 H48B 109.5 . . ?
H48A C48 H48B 109.5 . . ?
C47 C48 H48C 109.5 . . ?
H48A C48 H48C 109.5 . . ?
H48B C48 H48C 109.5 . . ?
C47 C49 H49A 109.5 . . ?
C47 C49 H49B 109.5 . . ?
H49A C49 H49B 109.5 . . ?
C47 C49 H49C 109.5 . . ?
H49A C49 H49C 109.5 . . ?
H49B C49 H49C 109.5 . . ?
C46 C50 C52 110.8(5) . . ?
C46 C50 C51 112.0(6) . . ?
C52 C50 C51 109.4(5) . . ?
C46 C50 H50 108.2 . . ?
C52 C50 H50 108.2 . . ?
C51 C50 H50 108.2 . . ?
C50 C51 H51A 109.5 . . ?
C50 C51 H51B 109.5 . . ?
H51A C51 H51B 109.5 . . ?
C50 C51 H51C 109.5 . . ?
H51A C51 H51C 109.5 . . ?
H51B C51 H51C 109.5 . . ?
C50 C52 H52A 109.5 . . ?
C50 C52 H52B 109.5 . . ?
H52A C52 H52B 109.5 . . ?
C50 C52 H52C 109.5 . . ?
H52A C52 H52C 109.5 . . ?
H52B C52 H52C 109.5 . . ?
N6 C53 C54 113.9(5) . . ?
N6 C53 H53A 108.8 . . ?
C54 C53 H53A 108.8 . . ?
N6 C53 H53B 108.8 . . ?
C54 C53 H53B 108.8 . . ?
H53A C53 H53B 107.7 . . ?
C55 C54 C59 118.2(7) . . ?
C55 C54 C53 121.2(7) . . ?
C59 C54 C53 120.5(6) . . ?
C54 C55 C56 119.1(9) . . ?
C54 C55 H55 120.5 . . ?
C56 C55 H55 120.5 . . ?
C57 C56 C55 117.4(10) . . ?
C57 C56 H56 121.3 . . ?
C55 C56 H56 121.3 . . ?
C58 C57 C56 124.3(11) . . ?
C58 C57 H57 117.8 . . ?
C56 C57 H57 117.8 . . ?
C57 C58 C59 115.6(12) . . ?
C57 C58 H58 122.2 . . ?
C59 C58 H58 122.2 . . ?
C58 C59 C54 125.3(10) . . ?
C58 C59 H59 117.4 . . ?
C54 C59 H59 117.4 . . ?
N6 C60 C61 106.6(9) . . ?
N6 C60 H60A 110.4 . . ?
C61 C60 H60A 110.4 . . ?
N6 C60 H60B 110.4 . . ?
C61 C60 H60B 110.4 . . ?
H60A C60 H60B 108.6 . . ?
C66 C61 C62 118.9(16) . . ?
C66 C61 C60 119.3(15) . . ?
C62 C61 C60 121.7(10) . . ?
C63 C62 C61 124.7(15) . . ?
C63 C62 H62 117.7 . . ?
C61 C62 H62 117.7 . . ?
C62 C63 C64 116.9(18) . . ?
C62 C63 H63 121.5 . . ?
C64 C63 H63 121.5 . . ?
C65 C64 C63 115(2) . . ?
C65 C64 H64 122.7 . . ?
C63 C64 H64 122.7 . . ?
C66 C65 C64 129(2) . . ?
C66 C65 H65 115.5 . . ?
C64 C65 H65 115.5 . . ?
C65 C66 C61 115.8(19) . . ?
C65 C66 H66 122.1 . . ?
C61 C66 H66 122.1 . . ?
N6 C60' C61' 124(3) . . ?
N6 C60' H60C 106.4 . . ?
C61' C60' H60C 106.4 . . ?
N6 C60' H60D 106.4 . . ?
C61' C60' H60D 106.4 . . ?
H60C C60' H60D 106.4 . . ?
C66' C61' C62' 121(5) . . ?
C66' C61' C60' 123(5) . . ?
C62' C61' C60' 116(4) . . ?
C63' C62' C61' 122(5) . . ?
C63' C62' H62' 118.8 . . ?
C61' C62' H62' 118.8 . . ?
C62' C63' C64' 115(4) . . ?
C62' C63' H63' 122.5 . . ?
C64' C63' H63' 122.5 . . ?
C65' C64' C63' 124(4) . . ?
C65' C64' H64' 118.1 . . ?
C63' C64' H64' 118.1 . . ?
C64' C65' C66' 119(5) . . ?
C64' C65' H65' 120.4 . . ?
C66' C65' H65' 120.4 . . ?
C61' C66' C65' 118(5) . . ?
C61' C66' H66' 120.8 . . ?
C65' C66' H66' 120.8 . . ?
C72 C67 C68 120.5(13) . . ?
C72 C67 N5 117.2(10) . . ?
C68 C67 N5 121.9(11) . . ?
C69 C68 C67 118.8(13) . . ?
C69 C68 C73 119.5(14) . . ?
C67 C68 C73 121.8(14) . . ?
C68 C69 C70 121.1(13) . . ?
C68 C69 H69 119.5 . . ?
C70 C69 H69 119.5 . . ?
C71 C70 C69 117.0(13) . . ?
C71 C70 H70 121.5 . . ?
C69 C70 H70 121.5 . . ?
C72 C71 C70 123.0(14) . . ?
C72 C71 H71 118.5 . . ?
C70 C71 H71 118.5 . . ?
C71 C72 C67 119.2(12) . . ?
C71 C72 C76 116.7(12) . . ?
C67 C72 C76 123.6(11) . . ?
C68 C73 C75 117.6(17) . . ?
C68 C73 C74 105.9(15) . . ?
C75 C73 C74 108.9(18) . . ?
C68 C73 H73 108.1 . . ?
C75 C73 H73 108.1 . . ?
C74 C73 H73 108.1 . . ?
C73 C74 H74A 109.5 . . ?
C73 C74 H74B 109.5 . . ?
H74A C74 H74B 109.5 . . ?
C73 C74 H74C 109.5 . . ?
H74A C74 H74C 109.5 . . ?
H74B C74 H74C 109.5 . . ?
C73 C75 H75A 109.5 . . ?
C73 C75 H75B 109.5 . . ?
H75A C75 H75B 109.5 . . ?
C73 C75 H75C 109.5 . . ?
H75A C75 H75C 109.5 . . ?
H75B C75 H75C 109.5 . . ?
C78 C76 C72 109.7(12) . . ?
C78 C76 C77 103.7(14) . . ?
C72 C76 C77 119.8(16) . . ?
C78 C76 H76 107.7 . . ?
C72 C76 H76 107.7 . . ?
C77 C76 H76 107.7 . . ?
C76 C77 H77A 109.5 . . ?
C76 C77 H77B 109.5 . . ?
H77A C77 H77B 109.5 . . ?
C76 C77 H77C 109.5 . . ?
H77A C77 H77C 109.5 . . ?
H77B C77 H77C 109.5 . . ?
C76 C78 H78A 109.5 . . ?
C76 C78 H78B 109.5 . . ?
H78A C78 H78B 109.5 . . ?
C76 C78 H78C 109.5 . . ?
H78A C78 H78C 109.5 . . ?
H78B C78 H78C 109.5 . . ?
C72' C67' C68' 119.6(12) . . ?
C72' C67' N5 127.0(11) . . ?
C68' C67' N5 112.9(11) . . ?
C69' C68' C67' 117.2(14) . . ?
C69' C68' C73' 120.6(15) . . ?
C67' C68' C73' 122.1(14) . . ?
C70' C69' C68' 123.7(15) . . ?
C70' C69' H69' 118.2 . . ?
C68' C69' H69' 118.2 . . ?
C71' C70' C69' 119.5(15) . . ?
C71' C70' H70' 120.3 . . ?
C69' C70' H70' 120.3 . . ?
C70' C71' C72' 121.2(16) . . ?
C70' C71' H71' 119.4 . . ?
C72' C71' H71' 119.4 . . ?
C67' C72' C71' 118.9(13) . . ?
C67' C72' C76' 123.6(12) . . ?
C71' C72' C76' 117.4(13) . . ?
C74' C73' C68' 129(2) . . ?
C74' C73' C75' 97(2) . . ?
C68' C73' C75' 114.1(17) . . ?
C74' C73' H73' 104.9 . . ?
C68' C73' H73' 104.9 . . ?
C75' C73' H73' 104.9 . . ?
C73' C74' H74D 109.5 . . ?
C73' C74' H74E 109.5 . . ?
H74D C74' H74E 109.5 . . ?
C73' C74' H74F 109.5 . . ?
H74D C74' H74F 109.5 . . ?
H74E C74' H74F 109.5 . . ?
C73' C75' H75D 109.5 . . ?
C73' C75' H75E 109.5 . . ?
H75D C75' H75E 109.5 . . ?
C73' C75' H75F 109.5 . . ?
H75D C75' H75F 109.5 . . ?
H75E C75' H75F 109.5 . . ?
C72' C76' C78' 110.3(15) . . ?
C72' C76' C77' 107(3) . . ?
C78' C76' C77' 118.3(19) . . ?
C72' C76' H76' 106.9 . . ?
C78' C76' H76' 106.9 . . ?
C77' C76' H76' 106.9 . . ?
C76' C77' H77D 109.5 . . ?
C76' C77' H77E 109.5 . . ?
H77D C77' H77E 109.5 . . ?
C76' C77' H77F 109.5 . . ?
H77D C77' H77F 109.5 . . ?
H77E C77' H77F 109.5 . . ?
C76' C78' H78D 109.5 . . ?
C76' C78' H78E 109.5 . . ?
H78D C78' H78E 109.5 . . ?
C76' C78' H78F 109.5 . . ?
H78D C78' H78F 109.5 . . ?
H78E C78' H78F 109.5 . . ?
C80 C79 S2 129.2(4) . . ?
C80 C79 S1 116.5(4) . . ?
S2 C79 S1 114.1(2) . . ?
C79 C80 C81 130.7(5) . . ?
C79 C80 H80 114.7 . . ?
C81 C80 H80 114.7 . . ?
C86 C81 C82 118.9(6) . . ?
C86 C81 C80 123.2(5) . . ?
C82 C81 C80 117.7(6) . . ?
C83 C82 N7 124.1(6) . . ?
C83 C82 C81 117.2(7) . . ?
N7 C82 C81 118.5(5) . . ?
C84 C83 C82 122.1(7) . . ?
C84 C83 H83 118.9 . . ?
C82 C83 H83 118.9 . . ?
C83 C84 C85 121.9(7) . . ?
C83 C84 H84 119.1 . . ?
C85 C84 H84 119.1 . . ?
C84 C85 C86 117.9(8) . . ?
C84 C85 H85 121.1 . . ?
C86 C85 H85 121.1 . . ?
C81 C86 C85 121.7(7) . . ?
C81 C86 H86 119.1 . . ?
C85 C86 H86 119.1 . . ?
N7 C87 H87A 109.5 . . ?
N7 C87 H87B 109.5 . . ?
H87A C87 H87B 109.5 . . ?
N7 C87 H87C 109.5 . . ?
H87A C87 H87C 109.5 . . ?
H87B C87 H87C 109.5 . . ?
N7 C88 H88A 109.5 . . ?
N7 C88 H88B 109.5 . . ?
H88A C88 H88B 109.5 . . ?
N7 C88 H88C 109.5 . . ?
H88A C88 H88C 109.5 . . ?
H88B C88 H88C 109.5 . . ?
C90' C89 S3 137.4(9) . . ?
C90 C89 S3 115.7(7) . . ?
C90' C89 S4 110.8(9) . . ?
C90 C89 S4 133.0(7) . . ?
S3 C89 S4 111.2(3) . . ?
C90' C89 Lu2 129.9(10) . . ?
C90 C89 Lu2 140.8(8) . . ?
S3 C89 Lu2 66.15(16) . . ?
S4 C89 Lu2 64.16(15) . . ?
C89 C90 C91 125.8(12) . . ?
C89 C90 H90 117.1 . . ?
C91 C90 H90 117.1 . . ?
C96 C91 C92 119.1(14) . . ?
C96 C91 C90 122.0(11) . . ?
C92 C91 C90 118.6(15) . . ?
C93 C92 C91 122(2) . . ?
C93 C92 N8 122(2) . . ?
C91 C92 N8 115.8(17) . . ?
C94 C93 C92 115(2) . . ?
C94 C93 H93 122.3 . . ?
C92 C93 H93 122.3 . . ?
C93 C94 C95 125.8(17) . . ?
C93 C94 H94 117.1 . . ?
C95 C94 H94 117.1 . . ?
C96 C95 C94 116.7(16) . . ?
C96 C95 H95 121.6 . . ?
C94 C95 H95 121.6 . . ?
C91 C96 C95 120.1(13) . . ?
C91 C96 H96 120.0 . . ?
C95 C96 H96 120.0 . . ?
C98 N8 C92 114.3(16) . . ?
C98 N8 C97 114.4(19) . . ?
C92 N8 C97 111(2) . . ?
N8 C97 H97A 109.5 . . ?
N8 C97 H97B 109.5 . . ?
H97A C97 H97B 109.5 . . ?
N8 C97 H97C 109.5 . . ?
H97A C97 H97C 109.5 . . ?
H97B C97 H97C 109.5 . . ?
N8 C98 H98A 109.5 . . ?
N8 C98 H98B 109.5 . . ?
H98A C98 H98B 109.5 . . ?
N8 C98 H98C 109.5 . . ?
H98A C98 H98C 109.5 . . ?
H98B C98 H98C 109.5 . . ?
C89 C90' C91' 127.3(18) . . ?
C89 C90' H90' 116.4 . . ?
C91' C90' H90' 116.4 . . ?
C96' C91' C92' 119.2(15) . . ?
C96' C91' C90' 124.2(16) . . ?
C92' C91' C90' 116.5(17) . . ?
C93' C92' N8' 119.7(16) . . ?
C93' C92' C91' 120.8(19) . . ?
N8' C92' C91' 119.5(19) . . ?
C94' C93' C92' 117(2) . . ?
C94' C93' H93' 121.6 . . ?
C92' C93' H93' 121.6 . . ?
C95' C94' C93' 124(2) . . ?
C95' C94' H94' 118.0 . . ?
C93' C94' H94' 118.0 . . ?
C94' C95' C96' 115.5(19) . . ?
C94' C95' H95' 122.3 . . ?
C96' C95' H95' 122.3 . . ?
C91' C96' C95' 123.1(17) . . ?
C91' C96' H96' 118.4 . . ?
C95' C96' H96' 118.4 . . ?
C92' N8' C98' 112.9(17) . . ?
C92' N8' C97' 106(2) . . ?
C98' N8' C97' 118(3) . . ?
N8' C97' H97D 109.5 . . ?
N8' C97' H97E 109.5 . . ?
H97D C97' H97E 109.5 . . ?
N8' C97' H97F 109.5 . . ?
H97D C97' H97F 109.5 . . ?
H97E C97' H97F 109.5 . . ?
N8' C98' H98D 109.5 . . ?
N8' C98' H98E 109.5 . . ?
H98D C98' H98E 109.5 . . ?
N8' C98' H98F 109.5 . . ?
H98D C98' H98F 109.5 . . ?
H98E C98' H98F 109.5 . . ?
O1 C99 C100 105.6(9) . . ?
O1 C99 H99A 110.6 . . ?
C100 C99 H99A 110.6 . . ?
O1 C99 H99B 110.6 . . ?
C100 C99 H99B 110.6 . . ?
H99A C99 H99B 108.8 . . ?
C101 C100 C99 99.0(19) . . ?
C101 C100 H100 112.0 . . ?
C99 C100 H100 112.0 . . ?
C101 C100 H10D 112.0 . . ?
C99 C100 H10D 112.0 . . ?
H100 C100 H10D 109.6 . . ?
C102 C101 C100 105.8(16) . . ?
C102 C101 H101 110.6 . . ?
C100 C101 H101 110.6 . . ?
C102 C101 H10E 110.6 . . ?
C100 C101 H10E 110.6 . . ?
H101 C101 H10E 108.7 . . ?
O1 C102 C101 108.9(11) . . ?
O1 C102 H102 109.9 . . ?
C101 C102 H102 109.9 . . ?
O1 C102 H10F 109.9 . . ?
C101 C102 H10F 109.9 . . ?
H102 C102 H10F 108.3 . . ?
C200 C199 O1 104.7(6) . . ?
C200 C199 H19A 110.8 . . ?
O1 C199 H19A 110.8 . . ?
C200 C199 H19B 110.8 . . ?
O1 C199 H19B 110.8 . . ?
H19A C199 H19B 108.9 . . ?
C201 C200 C199 106.7(9) . . ?
C201 C200 H20A 110.4 . . ?
C199 C200 H20A 110.4 . . ?
C201 C200 H20B 110.4 . . ?
C199 C200 H20B 110.4 . . ?
H20A C200 H20B 108.6 . . ?
C202 C201 C200 107.9(10) . . ?
C202 C201 H20C 110.1 . . ?
C200 C201 H20C 110.1 . . ?
C202 C201 H20D 110.1 . . ?
C200 C201 H20D 110.1 . . ?
H20C C201 H20D 108.4 . . ?
C201 C202 O1 107.9(8) . . ?
C201 C202 H20E 110.1 . . ?
O1 C202 H20E 110.1 . . ?
C201 C202 H20F 110.1 . . ?
O1 C202 H20F 110.1 . . ?
H20E C202 H20F 108.4 . . ?

loop_
_geom_bond_atom_site_label_1
_geom_bond_atom_site_label_2
_geom_bond_distance
_geom_bond_site_symmetry_2
_geom_bond_publ_flag
Lu1 N2 2.249(3) . ?
Lu1 N1 2.289(4) . ?
Lu1 S2 2.6024(12) . ?
Lu1 S1 2.7155(11) . ?
Lu1 S4 2.7317(13) . ?
Lu1 C1 2.745(4) . ?
Lu1 S3 2.7899(13) . ?
Lu1 Lu2 3.6075(4) . ?
Lu2 N5 2.255(4) . ?
Lu2 N4 2.281(4) . ?
Lu2 O1 2.317(3) . ?
Lu2 S1 2.7000(12) . ?
Lu2 S4 2.7039(12) . ?
Lu2 C40 2.753(5) . ?
Lu2 S3 2.7622(12) . ?
Lu2 C89 2.952(5) . ?
S1 C79 1.797(5) . ?
S2 C79 1.759(5) . ?
S3 C89 1.778(6) . ?
S4 C89 1.791(6) . ?
O1 C202 1.440(8) . ?
O1 C102 1.440(8) . ?
O1 C199 1.480(7) . ?
O1 C99 1.480(7) . ?
N1 C1 1.349(5) . ?
N1 C2 1.420(6) . ?
N2 C1 1.368(6) . ?
N2 C28 1.424(6) . ?
N3 C1 1.368(5) . ?
N3 C21 1.475(6) . ?
N3 C14 1.479(5) . ?
N4 C40 1.343(6) . ?
N4 C41 1.432(6) . ?
N5 C40 1.370(6) . ?
N5 C67' 1.435(14) . ?
N5 C67 1.518(14) . ?
N6 C40 1.367(6) . ?
N6 C53 1.461(7) . ?
N6 C60 1.467(11) . ?
N6 C60' 1.496(19) . ?
N7 C82 1.417(10) . ?
N7 C88 1.464(8) . ?
N7 C87 1.484(11) . ?
C2 C7 1.403(7) . ?
C2 C3 1.420(6) . ?
C3 C4 1.383(7) . ?
C3 C8 1.500(7) . ?
C4 C5 1.401(8) . ?
C4 H4 0.9500 . ?
C5 C6 1.359(8) . ?
C5 H5 0.9500 . ?
C6 C7 1.410(7) . ?
C6 H6 0.9500 . ?
C7 C11 1.520(7) . ?
C8 C10 1.511(8) . ?
C8 C9 1.514(8) . ?
C8 H8 1.0000 . ?
C9 H9A 0.9800 . ?
C9 H9B 0.9800 . ?
C9 H9C 0.9800 . ?
C10 H10A 0.9800 . ?
C10 H10B 0.9800 . ?
C10 H10C 0.9800 . ?
C11 C12 1.516(7) . ?
C11 C13 1.526(7) . ?
C11 H11 1.0000 . ?
C12 H12A 0.9800 . ?
C12 H12B 0.9800 . ?
C12 H12C 0.9800 . ?
C13 H13A 0.9800 . ?
C13 H13B 0.9800 . ?
C13 H13C 0.9800 . ?
C14 C15 1.507(7) . ?
C14 H14A 0.9900 . ?
C14 H14B 0.9900 . ?
C15 C16 1.384(7) . ?
C15 C20 1.393(7) . ?
C16 C17 1.390(8) . ?
C16 H16 0.9500 . ?
C17 C18 1.387(9) . ?
C17 H17 0.9500 . ?
C18 C19 1.355(9) . ?
C18 H18 0.9500 . ?
C19 C20 1.402(8) . ?
C19 H19 0.9500 . ?
C20 H20 0.9500 . ?
C21 C22 1.498(6) . ?
C21 H21A 0.9900 . ?
C21 H21B 0.9900 . ?
C22 C27 1.369(9) . ?
C22 C23 1.421(9) . ?
C23 C24 1.375(11) . ?
C23 H23 0.9500 . ?
C24 C25 1.339(14) . ?
C24 H24 0.9500 . ?
C25 C26 1.372(14) . ?
C25 H25 0.9500 . ?
C26 C27 1.454(11) . ?
C26 H26 0.9500 . ?
C27 H27 0.9500 . ?
C28 C33 1.403(7) . ?
C28 C29 1.407(7) . ?
C29 C30 1.391(8) . ?
C29 C37 1.517(8) . ?
C30 C31 1.370(9) . ?
C30 H30 0.9500 . ?
C31 C32 1.371(9) . ?
C31 H31 0.9500 . ?
C32 C33 1.410(8) . ?
C32 H32 0.9500 . ?
C33 C34 1.506(8) . ?
C34 C35 1.525(8) . ?
C34 C36 1.529(8) . ?
C34 H34 1.0000 . ?
C35 H35A 0.9800 . ?
C35 H35B 0.9800 . ?
C35 H35C 0.9800 . ?
C36 H36A 0.9800 . ?
C36 H36B 0.9800 . ?
C36 H36C 0.9800 . ?
C37 C38 1.538(9) . ?
C37 C39 1.540(9) . ?
C37 H37 1.0000 . ?
C38 H38A 0.9800 . ?
C38 H38B 0.9800 . ?
C38 H38C 0.9800 . ?
C39 H39A 0.9800 . ?
C39 H39B 0.9800 . ?
C39 H39C 0.9800 . ?
C41 C42 1.407(7) . ?
C41 C46 1.418(7) . ?
C42 C43 1.386(8) . ?
C42 C47 1.513(8) . ?
C43 C44 1.361(10) . ?
C43 H43 0.9500 . ?
C44 C45 1.391(10) . ?
C44 H44 0.9500 . ?
C45 C46 1.385(8) . ?
C45 H45 0.9500 . ?
C46 C50 1.512(8) . ?
C47 C49 1.523(8) . ?
C47 C48 1.541(8) . ?
C47 H47 1.0000 . ?
C48 H48A 0.9800 . ?
C48 H48B 0.9800 . ?
C48 H48C 0.9800 . ?
C49 H49A 0.9800 . ?
C49 H49B 0.9800 . ?
C49 H49C 0.9800 . ?
C50 C52 1.516(8) . ?
C50 C51 1.528(8) . ?
C50 H50 1.0000 . ?
C51 H51A 0.9800 . ?
C51 H51B 0.9800 . ?
C51 H51C 0.9800 . ?
C52 H52A 0.9800 . ?
C52 H52B 0.9800 . ?
C52 H52C 0.9800 . ?
C53 C54 1.494(7) . ?
C53 H53A 0.9900 . ?
C53 H53B 0.9900 . ?
C54 C55 1.353(10) . ?
C54 C59 1.387(11) . ?
C55 C56 1.467(11) . ?
C55 H55 0.9500 . ?
C56 C57 1.371(13) . ?
C56 H56 0.9500 . ?
C57 C58 1.356(13) . ?
C57 H57 0.9500 . ?
C58 C59 1.365(12) . ?
C58 H58 0.9500 . ?
C59 H59 0.9500 . ?
C60 C61 1.533(18) . ?
C60 H60A 0.9900 . ?
C60 H60B 0.9900 . ?
C61 C66 1.371(13) . ?
C61 C62 1.401(15) . ?
C62 C63 1.386(15) . ?
C62 H62 0.9500 . ?
C63 C64 1.418(15) . ?
C63 H63 0.9500 . ?
C64 C65 1.407(17) . ?
C64 H64 0.9500 . ?
C65 C66 1.343(16) . ?
C65 H65 0.9500 . ?
C66 H66 0.9500 . ?
C60' C61' 1.59(7) . ?
C60' H60C 0.9900 . ?
C60' H60D 0.9900 . ?
C61' C66' 1.40(2) . ?
C61' C62' 1.40(9) . ?
C62' C63' 1.40(2) . ?
C62' H62' 0.9500 . ?
C63' C64' 1.42(2) . ?
C63' H63' 0.9500 . ?
C64' C65' 1.39(2) . ?
C64' H64' 0.9500 . ?
C65' C66' 1.40(2) . ?
C65' H65' 0.9500 . ?
C66' H66' 0.9500 . ?
C67 C72 1.395(17) . ?
C67 C68 1.402(14) . ?
C68 C69 1.380(18) . ?
C68 C73 1.512(16) . ?
C69 C70 1.44(2) . ?
C69 H69 0.9500 . ?
C70 C71 1.37(2) . ?
C70 H70 0.9500 . ?
C71 C72 1.368(17) . ?
C71 H71 0.9500 . ?
C72 C76 1.523(19) . ?
C73 C75 1.530(17) . ?
C73 C74 1.62(3) . ?
C73 H73 1.0000 . ?
C74 H74A 0.9800 . ?
C74 H74B 0.9800 . ?
C74 H74C 0.9800 . ?
C75 H75A 0.9800 . ?
C75 H75B 0.9800 . ?
C75 H75C 0.9800 . ?
C76 C78 1.49(2) . ?
C76 C77 1.54(2) . ?
C76 H76 1.0000 . ?
C77 H77A 0.9800 . ?
C77 H77B 0.9800 . ?
C77 H77C 0.9800 . ?
C78 H78A 0.9800 . ?
C78 H78B 0.9800 . ?
C78 H78C 0.9800 . ?
C67' C72' 1.403(14) . ?
C67' C68' 1.42(2) . ?
C68' C69' 1.39(2) . ?
C68' C73' 1.522(16) . ?
C69' C70' 1.36(2) . ?
C69' H69' 0.9500 . ?
C70' C71' 1.34(2) . ?
C70' H70' 0.9500 . ?
C71' C72' 1.416(14) . ?
C71' H71' 0.9500 . ?
C72' C76' 1.495(16) . ?
C73' C74' 1.507(19) . ?
C73' C75' 1.527(16) . ?
C73' H73' 1.0000 . ?
C74' H74D 0.9800 . ?
C74' H74E 0.9800 . ?
C74' H74F 0.9800 . ?
C75' H75D 0.9800 . ?
C75' H75E 0.9800 . ?
C75' H75F 0.9800 . ?
C76' C78' 1.497(15) . ?
C76' C77' 1.517(18) . ?
C76' H76' 1.0000 . ?
C77' H77D 0.9800 . ?
C77' H77E 0.9800 . ?
C77' H77F 0.9800 . ?
C78' H78D 0.9800 . ?
C78' H78E 0.9800 . ?
C78' H78F 0.9800 . ?
C79 C80 1.334(6) . ?
C80 C81 1.473(7) . ?
C80 H80 0.9500 . ?
C81 C86 1.383(9) . ?
C81 C82 1.425(8) . ?
C82 C83 1.404(10) . ?
C83 C84 1.341(12) . ?
C83 H83 0.9500 . ?
C84 C85 1.369(11) . ?
C84 H84 0.9500 . ?
C85 C86 1.406(8) . ?
C85 H85 0.9500 . ?
C86 H86 0.9500 . ?
C87 H87A 0.9800 . ?
C87 H87B 0.9800 . ?
C87 H87C 0.9800 . ?
C88 H88A 0.9800 . ?
C88 H88B 0.9800 . ?
C88 H88C 0.9800 . ?
C89 C90' 1.32(2) . ?
C89 C90 1.391(18) . ?
C90 C91 1.51(2) . ?
C90 H90 0.9500 . ?
C91 C96 1.377(17) . ?
C91 C92 1.42(2) . ?
C92 C93 1.418(18) . ?
C92 N8 1.47(2) . ?
C93 C94 1.30(3) . ?
C93 H93 0.9500 . ?
C94 C95 1.46(2) . ?
C94 H94 0.9500 . ?
C95 C96 1.395(17) . ?
C95 H95 0.9500 . ?
C96 H96 0.9500 . ?
N8 C98 1.41(2) . ?
N8 C97 1.474(16) . ?
C97 H97A 0.9800 . ?
C97 H97B 0.9800 . ?
C97 H97C 0.9800 . ?
C98 H98A 0.9800 . ?
C98 H98B 0.9800 . ?
C98 H98C 0.9800 . ?
C90' C91' 1.471(16) . ?
C90' H90' 0.9500 . ?
C91' C96' 1.33(2) . ?
C91' C92' 1.431(16) . ?
C92' C93' 1.416(18) . ?
C92' N8' 1.424(16) . ?
C93' C94' 1.397(18) . ?
C93' H93' 0.9500 . ?
C94' C95' 1.39(3) . ?
C94' H94' 0.9500 . ?
C95' C96' 1.45(2) . ?
C95' H95' 0.9500 . ?
C96' H96' 0.9500 . ?
N8' C98' 1.434(16) . ?
N8' C97' 1.483(18) . ?
C97' H97D 0.9800 . ?
C97' H97E 0.9800 . ?
C97' H97F 0.9800 . ?
C98' H98D 0.9800 . ?
C98' H98E 0.9800 . ?
C98' H98F 0.9800 . ?
C99 C100 1.73(4) . ?
C99 H99A 0.9900 . ?
C99 H99B 0.9900 . ?
C100 C101 1.529(19) . ?
C100 H100 0.9900 . ?
C100 H10D 0.9900 . ?
C101 C102 1.518(17) . ?
C101 H101 0.9900 . ?
C101 H10E 0.9900 . ?
C102 H102 0.9900 . ?
C102 H10F 0.9900 . ?
C199 C200 1.466(13) . ?
C199 H19A 0.9900 . ?
C199 H19B 0.9900 . ?
C200 C201 1.464(13) . ?
C200 H20A 0.9900 . ?
C200 H20B 0.9900 . ?
C201 C202 1.420(12) . ?
C201 H20C 0.9900 . ?
C201 H20D 0.9900 . ?
C202 H20E 0.9900 . ?
C202 H20F 0.9900 . ?

loop_
_geom_torsion_atom_site_label_1
_geom_torsion_atom_site_label_2
_geom_torsion_atom_site_label_3
_geom_torsion_atom_site_label_4
_geom_torsion
_geom_torsion_site_symmetry_1
_geom_torsion_site_symmetry_2
_geom_torsion_site_symmetry_3
_geom_torsion_site_symmetry_4
_geom_torsion_publ_flag
C2 N1 C1 N3 3.5(7) . . . . ?
Lu1 N1 C1 N3 172.1(4) . . . . ?
C2 N1 C1 N2 -175.0(4) . . . . ?
Lu1 N1 C1 N2 -6.4(3) . . . . ?
C2 N1 C1 Lu1 -168.6(5) . . . . ?
C21 N3 C1 N1 1.5(7) . . . . ?
C14 N3 C1 N1 -159.2(4) . . . . ?
C21 N3 C1 N2 179.9(4) . . . . ?
C14 N3 C1 N2 19.2(6) . . . . ?
C28 N2 C1 N1 -151.6(4) . . . . ?
Lu1 N2 C1 N1 6.5(4) . . . . ?
C28 N2 C1 N3 29.8(7) . . . . ?
Lu1 N2 C1 N3 -172.1(4) . . . . ?
C28 N2 C1 Lu1 -158.1(5) . . . . ?
C1 N1 C2 C7 87.8(6) . . . . ?
Lu1 N1 C2 C7 -76.2(5) . . . . ?
C1 N1 C2 C3 -96.7(5) . . . . ?
Lu1 N1 C2 C3 99.2(5) . . . . ?
C7 C2 C3 C4 -1.6(6) . . . . ?
N1 C2 C3 C4 -177.1(4) . . . . ?
C7 C2 C3 C8 177.9(4) . . . . ?
N1 C2 C3 C8 2.4(6) . . . . ?
C2 C3 C4 C5 -0.2(7) . . . . ?
C8 C3 C4 C5 -179.7(5) . . . . ?
C3 C4 C5 C6 1.7(8) . . . . ?
C4 C5 C6 C7 -1.3(8) . . . . ?
N1 C2 C7 C6 177.3(4) . . . . ?
C3 C2 C7 C6 2.0(6) . . . . ?
N1 C2 C7 C11 -1.4(7) . . . . ?
C3 C2 C7 C11 -176.8(4) . . . . ?
C5 C6 C7 C2 -0.5(7) . . . . ?
C5 C6 C7 C11 178.3(5) . . . . ?
C4 C3 C8 C10 -51.7(7) . . . . ?
C2 C3 C8 C10 128.8(6) . . . . ?
C4 C3 C8 C9 70.8(7) . . . . ?
C2 C3 C8 C9 -108.7(6) . . . . ?
C2 C7 C11 C12 115.8(5) . . . . ?
C6 C7 C11 C12 -62.9(6) . . . . ?
C2 C7 C11 C13 -120.1(5) . . . . ?
C6 C7 C11 C13 61.2(6) . . . . ?
C1 N3 C14 C15 99.6(5) . . . . ?
C21 N3 C14 C15 -62.6(5) . . . . ?
N3 C14 C15 C16 -54.8(6) . . . . ?
N3 C14 C15 C20 130.5(5) . . . . ?
C20 C15 C16 C17 1.2(8) . . . . ?
C14 C15 C16 C17 -173.4(5) . . . . ?
C15 C16 C17 C18 -0.1(9) . . . . ?
C16 C17 C18 C19 -0.1(10) . . . . ?
C17 C18 C19 C20 -0.9(10) . . . . ?
C16 C15 C20 C19 -2.2(8) . . . . ?
C14 C15 C20 C19 172.6(5) . . . . ?
C18 C19 C20 C15 2.1(9) . . . . ?
C1 N3 C21 C22 156.2(4) . . . . ?
C14 N3 C21 C22 -42.0(6) . . . . ?
N3 C21 C22 C27 -64.9(7) . . . . ?
N3 C21 C22 C23 117.8(5) . . . . ?
C27 C22 C23 C24 1.9(10) . . . . ?
C21 C22 C23 C24 179.3(7) . . . . ?
C22 C23 C24 C25 -1.2(13) . . . . ?
C23 C24 C25 C26 -0.1(15) . . . . ?
C24 C25 C26 C27 0.7(14) . . . . ?
C23 C22 C27 C26 -1.2(9) . . . . ?
C21 C22 C27 C26 -178.4(6) . . . . ?
C25 C26 C27 C22 -0.1(11) . . . . ?
C1 N2 C28 C33 56.3(7) . . . . ?
Lu1 N2 C28 C33 -94.5(5) . . . . ?
C1 N2 C28 C29 -130.5(5) . . . . ?
Lu1 N2 C28 C29 78.7(5) . . . . ?
C33 C28 C29 C30 3.7(7) . . . . ?
N2 C28 C29 C30 -169.6(4) . . . . ?
C33 C28 C29 C37 -175.7(5) . . . . ?
N2 C28 C29 C37 11.1(7) . . . . ?
C28 C29 C30 C31 -2.4(8) . . . . ?
C37 C29 C30 C31 176.9(5) . . . . ?
C29 C30 C31 C32 0.4(9) . . . . ?
C30 C31 C32 C33 0.3(9) . . . . ?
C29 C28 C33 C32 -3.0(7) . . . . ?
N2 C28 C33 C32 170.0(4) . . . . ?
C29 C28 C33 C34 177.0(5) . . . . ?
N2 C28 C33 C34 -10.0(7) . . . . ?
C31 C32 C33 C28 1.0(8) . . . . ?
C31 C32 C33 C34 -179.0(5) . . . . ?
C28 C33 C34 C35 -124.1(5) . . . . ?
C32 C33 C34 C35 55.9(7) . . . . ?
C28 C33 C34 C36 111.1(6) . . . . ?
C32 C33 C34 C36 -68.9(6) . . . . ?
C30 C29 C37 C38 -63.5(7) . . . . ?
C28 C29 C37 C38 115.8(6) . . . . ?
C30 C29 C37 C39 60.6(7) . . . . ?
C28 C29 C37 C39 -120.1(5) . . . . ?
C41 N4 C40 N6 -10.1(9) . . . . ?
Lu2 N4 C40 N6 172.0(5) . . . . ?
C41 N4 C40 N5 172.6(4) . . . . ?
Lu2 N4 C40 N5 -5.3(4) . . . . ?
C41 N4 C40 Lu2 177.9(6) . . . . ?
C53 N6 C40 N4 7.8(9) . . . . ?
C60 N6 C40 N4 -160.3(8) . . . . ?
C60' N6 C40 N4 -126(2) . . . . ?
C53 N6 C40 N5 -175.3(5) . . . . ?
C60 N6 C40 N5 16.6(11) . . . . ?
C60' N6 C40 N5 50(2) . . . . ?
C67' N5 C40 N4 -141.0(9) . . . . ?
C67 N5 C40 N4 -172.5(7) . . . . ?
Lu2 N5 C40 N4 5.3(4) . . . . ?
C67' N5 C40 N6 41.7(11) . . . . ?
C67 N5 C40 N6 10.1(10) . . . . ?
Lu2 N5 C40 N6 -172.0(5) . . . . ?
C67' N5 C40 Lu2 -146.3(10) . . . . ?
C67 N5 C40 Lu2 -177.8(8) . . . . ?
C40 N4 C41 C42 92.4(6) . . . . ?
Lu2 N4 C41 C42 -90.5(5) . . . . ?
C40 N4 C41 C46 -94.2(6) . . . . ?
Lu2 N4 C41 C46 82.9(5) . . . . ?
C46 C41 C42 C43 -2.8(7) . . . . ?
N4 C41 C42 C43 170.5(4) . . . . ?
C46 C41 C42 C47 177.5(5) . . . . ?
N4 C41 C42 C47 -9.2(7) . . . . ?
C41 C42 C43 C44 2.5(8) . . . . ?
C47 C42 C43 C44 -177.8(5) . . . . ?
C42 C43 C44 C45 -0.6(9) . . . . ?
C43 C44 C45 C46 -1.0(9) . . . . ?
C44 C45 C46 C41 0.7(8) . . . . ?
C44 C45 C46 C50 179.6(5) . . . . ?
C42 C41 C46 C45 1.2(7) . . . . ?
N4 C41 C46 C45 -172.3(4) . . . . ?
C42 C41 C46 C50 -177.7(4) . . . . ?
N4 C41 C46 C50 8.9(7) . . . . ?
C43 C42 C47 C49 54.4(7) . . . . ?
C41 C42 C47 C49 -125.9(6) . . . . ?
C43 C42 C47 C48 -71.4(7) . . . . ?
C41 C42 C47 C48 108.3(6) . . . . ?
C45 C46 C50 C52 -67.8(7) . . . . ?
C41 C46 C50 C52 111.1(6) . . . . ?
C45 C46 C50 C51 54.7(6) . . . . ?
C41 C46 C50 C51 -126.5(5) . . . . ?
C40 N6 C53 C54 158.9(6) . . . . ?
C60 N6 C53 C54 -32.8(10) . . . . ?
C60' N6 C53 C54 -60.7(19) . . . . ?
N6 C53 C54 C55 115.6(7) . . . . ?
N6 C53 C54 C59 -68.7(9) . . . . ?
C59 C54 C55 C56 2.2(12) . . . . ?
C53 C54 C55 C56 178.0(7) . . . . ?
C54 C55 C56 C57 -1.2(15) . . . . ?
C55 C56 C57 C58 1(2) . . . . ?
C56 C57 C58 C59 -2(2) . . . . ?
C57 C58 C59 C54 2.7(19) . . . . ?
C55 C54 C59 C58 -3.1(15) . . . . ?
C53 C54 C59 C58 -179.0(10) . . . . ?
C40 N6 C60 C61 98.7(9) . . . . ?
C53 N6 C60 C61 -69.8(10) . . . . ?
N6 C60 C61 C66 130.2(11) . . . . ?
N6 C60 C61 C62 -54.5(14) . . . . ?
C66 C61 C62 C63 1(2) . . . . ?
C60 C61 C62 C63 -174.6(14) . . . . ?
C61 C62 C63 C64 -3(3) . . . . ?
C62 C63 C64 C65 5(3) . . . . ?
C63 C64 C65 C66 -7(4) . . . . ?
C64 C65 C66 C61 5(4) . . . . ?
C62 C61 C66 C65 -1(2) . . . . ?
C60 C61 C66 C65 174.0(17) . . . . ?
C40 N6 C60' C61' 60(4) . . . . ?
C53 N6 C60' C61' -81(4) . . . . ?
N6 C60' C61' C66' 55(4) . . . . ?
N6 C60' C61' C62' -125(4) . . . . ?
C66' C61' C62' C63' -2(5) . . . . ?
C60' C61' C62' C63' 178(5) . . . . ?
C61' C62' C63' C64' 7(7) . . . . ?
C62' C63' C64' C65' -6(8) . . . . ?
C63' C64' C65' C66' 0(9) . . . . ?
C62' C61' C66' C65' -5(5) . . . . ?
C60' C61' C66' C65' 175(5) . . . . ?
C64' C65' C66' C61' 5(8) . . . . ?
C40 N5 C67 C72 61.7(14) . . . . ?
Lu2 N5 C67 C72 -114.7(11) . . . . ?
C40 N5 C67 C68 -125.3(12) . . . . ?
Lu2 N5 C67 C68 58.3(18) . . . . ?
C72 C67 C68 C69 -2(2) . . . . ?
N5 C67 C68 C69 -175.3(13) . . . . ?
C72 C67 C68 C73 178.6(15) . . . . ?
N5 C67 C68 C73 6(2) . . . . ?
C67 C68 C69 C70 -2(3) . . . . ?
C73 C68 C69 C70 176.9(17) . . . . ?
C68 C69 C70 C71 7(3) . . . . ?
C69 C70 C71 C72 -7(3) . . . . ?
C70 C71 C72 C67 3(2) . . . . ?
C70 C71 C72 C76 174.9(16) . . . . ?
C68 C67 C72 C71 2(2) . . . . ?
N5 C67 C72 C71 175.3(12) . . . . ?
C68 C67 C72 C76 -169.2(14) . . . . ?
N5 C67 C72 C76 4(2) . . . . ?
C69 C68 C73 C75 -45(3) . . . . ?
C67 C68 C73 C75 134(2) . . . . ?
C69 C68 C73 C74 77(2) . . . . ?
C67 C68 C73 C74 -104(2) . . . . ?
C71 C72 C76 C78 -89.8(16) . . . . ?
C67 C72 C76 C78 81.7(18) . . . . ?
C71 C72 C76 C77 30(2) . . . . ?
C67 C72 C76 C77 -158.7(17) . . . . ?
C40 N5 C67' C72' 48.3(19) . . . . ?
Lu2 N5 C67' C72' -89.3(16) . . . . ?
C40 N5 C67' C68' -139.8(10) . . . . ?
Lu2 N5 C67' C68' 82.5(13) . . . . ?
C72' C67' C68' C69' 0(2) . . . . ?
N5 C67' C68' C69' -172.7(13) . . . . ?
C72' C67' C68' C73' -176.5(16) . . . . ?
N5 C67' C68' C73' 11(2) . . . . ?
C67' C68' C69' C70' 0(3) . . . . ?
C73' C68' C69' C70' 176.3(17) . . . . ?
C68' C69' C70' C71' -1(3) . . . . ?
C69' C70' C71' C72' 2(3) . . . . ?
C68' C67' C72' C71' 1(2) . . . . ?
N5 C67' C72' C71' 172.5(14) . . . . ?
C68' C67' C72' C76' 177.1(15) . . . . ?
N5 C67' C72' C76' -12(3) . . . . ?
C70' C71' C72' C67' -2(3) . . . . ?
C70' C71' C72' C76' -178.3(17) . . . . ?
C69' C68' C73' C74' 57(3) . . . . ?
C67' C68' C73' C74' -126(3) . . . . ?
C69' C68' C73' C75' -64(2) . . . . ?
C67' C68' C73' C75' 112(2) . . . . ?
C67' C72' C76' C78' 118.4(17) . . . . ?
C71' C72' C76' C78' -66(2) . . . . ?
C67' C72' C76' C77' -112(2) . . . . ?
C71' C72' C76' C77' 64(3) . . . . ?
Lu1 S2 C79 C80 174.6(5) . . . . ?
Lu1 S2 C79 S1 1.0(2) . . . . ?
Lu2 S1 C79 C80 103.6(4) . . . . ?
Lu1 S1 C79 C80 -175.4(4) . . . . ?
Lu2 S1 C79 S2 -82.0(3) . . . . ?
Lu1 S1 C79 S2 -1.0(2) . . . . ?
S2 C79 C80 C81 6.6(9) . . . . ?
S1 C79 C80 C81 180.0(5) . . . . ?
C79 C80 C81 C86 24.5(9) . . . . ?
C79 C80 C81 C82 -161.7(6) . . . . ?
C88 N7 C82 C83 19.2(10) . . . . ?
C87 N7 C82 C83 -111.8(7) . . . . ?
C88 N7 C82 C81 -157.0(6) . . . . ?
C87 N7 C82 C81 71.9(7) . . . . ?
C86 C81 C82 C83 4.8(8) . . . . ?
C80 C81 C82 C83 -169.2(5) . . . . ?
C86 C81 C82 N7 -178.6(6) . . . . ?
C80 C81 C82 N7 7.3(8) . . . . ?
N7 C82 C83 C84 179.9(7) . . . . ?
C81 C82 C83 C84 -3.8(10) . . . . ?
C82 C83 C84 C85 -0.9(12) . . . . ?
C83 C84 C85 C86 4.4(12) . . . . ?
C82 C81 C86 C85 -1.5(9) . . . . ?
C80 C81 C86 C85 172.3(6) . . . . ?
C84 C85 C86 C81 -3.2(10) . . . . ?
Lu2 S3 C89 C90' -123.8(16) . . . . ?
Lu1 S3 C89 C90' 154.1(16) . . . . ?
Lu2 S3 C89 C90 -136.7(9) . . . . ?
Lu1 S3 C89 C90 141.2(9) . . . . ?
Lu2 S3 C89 S4 46.9(2) . . . . ?
Lu1 S3 C89 S4 -35.2(2) . . . . ?
Lu1 S3 C89 Lu2 -82.12(5) . . . . ?
Lu2 S4 C89 C90' 125.4(12) . . . . ?
Lu1 S4 C89 C90' -150.7(12) . . . . ?
Lu2 S4 C89 C90 136.5(11) . . . . ?
Lu1 S4 C89 C90 -139.6(11) . . . . ?
Lu2 S4 C89 S3 -47.9(2) . . . . ?
Lu1 S4 C89 S3 36.0(2) . . . . ?
Lu1 S4 C89 Lu2 83.88(4) . . . . ?
S3 C89 C90 C91 -172.8(11) . . . . ?
S4 C89 C90 C91 3(2) . . . . ?
Lu2 C89 C90 C91 104.1(16) . . . . ?
C89 C90 C91 C96 29(2) . . . . ?
C89 C90 C91 C92 -158.2(16) . . . . ?
C96 C91 C92 C93 -9(3) . . . . ?
C90 C91 C92 C93 177(2) . . . . ?
C96 C91 C92 N8 177.6(14) . . . . ?
C90 C91 C92 N8 4(2) . . . . ?
C91 C92 C93 C94 9(4) . . . . ?
N8 C92 C93 C94 -179(2) . . . . ?
C92 C93 C94 C95 -4(4) . . . . ?
C93 C94 C95 C96 0(3) . . . . ?
C92 C91 C96 C95 5.0(19) . . . . ?
C90 C91 C96 C95 177.9(12) . . . . ?
C94 C95 C96 C91 -0.4(19) . . . . ?
C93 C92 N8 C98 -99(3) . . . . ?
C91 C92 N8 C98 74(2) . . . . ?
C93 C92 N8 C97 32(3) . . . . ?
C91 C92 N8 C97 -155(2) . . . . ?
S3 C89 C90' C91' -3(3) . . . . ?
S4 C89 C90' C91' -173.4(17) . . . . ?
Lu2 C89 C90' C91' -100(2) . . . . ?
C89 C90' C91' C96' 14(3) . . . . ?
C89 C90' C91' C92' -169.0(19) . . . . ?
C96' C91' C92' C93' 1(3) . . . . ?
C90' C91' C92' C93' -176(2) . . . . ?
C96' C91' C92' N8' -177.2(18) . . . . ?
C90' C91' C92' N8' 6(3) . . . . ?
N8' C92' C93' C94' -178(2) . . . . ?
C91' C92' C93' C94' 3(3) . . . . ?
C92' C93' C94' C95' -8(3) . . . . ?
C93' C94' C95' C96' 8(3) . . . . ?
C92' C91' C96' C95' -2(3) . . . . ?
C90' C91' C96' C95' 174.9(18) . . . . ?
C94' C95' C96' C91' -3(3) . . . . ?
C93' C92' N8' C98' -108(2) . . . . ?
C91' C92' N8' C98' 71(3) . . . . ?
C93' C92' N8' C97' 23(4) . . . . ?
C91' C92' N8' C97' -158(3) . . . . ?
C102 O1 C99 C100 -4.8(18) . . . . ?
Lu2 O1 C99 C100 160.2(17) . . . . ?
O1 C99 C100 C101 -16(3) . . . . ?
C99 C100 C101 C102 30(3) . . . . ?
C99 O1 C102 C101 25.1(16) . . . . ?
Lu2 O1 C102 C101 -140.3(15) . . . . ?
C100 C101 C102 O1 -37(3) . . . . ?
C202 O1 C199 C200 12.3(9) . . . . ?
Lu2 O1 C199 C200 177.3(7) . . . . ?
O1 C199 C200 C201 -19.5(13) . . . . ?
C199 C200 C201 C202 20.2(17) . . . . ?
C200 C201 C202 O1 -12.4(16) . . . . ?
C199 O1 C202 C201 -0.1(11) . . . . ?
Lu2 O1 C202 C201 -165.5(9) . . . . ?
